data_7231400
loop_
_publ_author_name
'Sensharma, Debobroto'
'Wix, Paul'
'Kathalikkattil, Amal Cherian'
'Schmitt, Wolfgang'

_publ_section_title
;
 Passing it up the ranks: hierarchical ion-size dependent supramolecular
 response in 1D coordination polymers
;
_journal_issue 35
_journal_name_full CrystEngComm
_journal_page_first 5127
_journal_paper_doi 10.1039/C8CE01211C
_journal_volume 20
_journal_year 2018
_chemical_formula_moiety 'C45 H28 Cd N6 O6, C3 H7 N O'
_chemical_formula_sum 'C48 H35 Cd N7 O7'
_chemical_formula_weight 934.23
_space_group_crystal_system monoclinic
_space_group_IT_number 13
_space_group_name_Hall '-P 2yc'
_space_group_name_H-M_alt 'P 1 2/c 1'
_symmetry_space_group_name_Hall '-P 2yc'
_symmetry_space_group_name_H-M 'P 1 2/c 1'
_atom_sites_solution_hydrogens mixed
_atom_sites_solution_primary dual
_audit_creation_date 2018-08-08
_audit_creation_method
;
Olex2 1.2
(compiled 2018.05.29 svn.r3508 for OlexSys, GUI svn.r5506)
;
_audit_update_record
;
2018-08-08 deposited with the CCDC.
2018-08-23 downloaded from the CCDC.
;
_cell_angle_alpha 90
_cell_angle_beta 100.546(3)
_cell_angle_gamma 90
_cell_formula_units_Z 8
_cell_length_a 16.281(3)
_cell_length_b 17.516(3)
_cell_length_c 30.291(4)
_cell_measurement_reflns_used 9877
_cell_measurement_temperature 100(2)
_cell_measurement_theta_max 25.395
_cell_measurement_theta_min 2.33
_cell_volume 8492(2)
_computing_cell_refinement 'SAINT V8.38A (?, 2016)'
_computing_data_reduction 'SAINT V8.38A (?, 2016)'
_computing_molecular_graphics 'Olex2 (Dolomanov et al., 2009)'
_computing_publication_material 'Olex2 (Dolomanov et al., 2009)'
_computing_structure_refinement 'XL (Sheldrick, 2008)'
_computing_structure_solution 'XT (Sheldrick, 2015)'
_diffrn_ambient_temperature 100(2)
_diffrn_detector 'Bruker APEX2 area detector'
_diffrn_detector_area_resol_mean 7.9
_diffrn_detector_type 'CCD area detector'
_diffrn_measured_fraction_theta_full 0.999
_diffrn_measured_fraction_theta_max 0.992
_diffrn_measurement_device 'DUO Kappa diffractometer'
_diffrn_measurement_device_type 'Bruker SMART APEX2 area detector'
_diffrn_measurement_method '\w and \f scans'
_diffrn_radiation_monochromator 'mirror optics'
_diffrn_radiation_probe x-ray
_diffrn_radiation_type MoK\a
_diffrn_radiation_wavelength 0.71073
_diffrn_reflns_av_R_equivalents 0.0714
_diffrn_reflns_av_unetI/netI 0.0747
_diffrn_reflns_Laue_measured_fraction_full 0.999
_diffrn_reflns_Laue_measured_fraction_max 0.992
_diffrn_reflns_limit_h_max 14
_diffrn_reflns_limit_h_min -19
_diffrn_reflns_limit_k_max 19
_diffrn_reflns_limit_k_min -21
_diffrn_reflns_limit_l_max 36
_diffrn_reflns_limit_l_min -33
_diffrn_reflns_number 73384
_diffrn_reflns_point_group_measured_fraction_full 0.999
_diffrn_reflns_point_group_measured_fraction_max 0.992
_diffrn_reflns_theta_full 25.242
_diffrn_reflns_theta_max 25.426
_diffrn_reflns_theta_min 1.163
_diffrn_source 'microfocus sealed X-ray tube'
_diffrn_source_type 'Incoatec I\ms'
_diffrn_standards_number 0
_exptl_absorpt_coefficient_mu 0.576
_exptl_absorpt_correction_T_max 0.7452
_exptl_absorpt_correction_T_min 0.5000
_exptl_absorpt_correction_type multi-scan
_exptl_absorpt_process_details
'SADABS-2016/2 (Bruker,2016/2) was used for absorption correction. wR2(int) was 0.0903 before and 0.0697 after correction. The Ratio of minimum to maximum transmission is 0.6710. The \l/2 correction factor is 0.00150.'
_exptl_crystal_colour colourless
_exptl_crystal_colour_primary colourless
_exptl_crystal_density_diffrn 1.461
_exptl_crystal_description hexagonal
_exptl_crystal_F_000 3808
_exptl_crystal_size_max 0.3
_exptl_crystal_size_mid 0.25
_exptl_crystal_size_min 0.15
_refine_diff_density_max 2.873
_refine_diff_density_min -2.420
_refine_diff_density_rms 0.150
_refine_ls_extinction_coef 0.00014(2)
_refine_ls_extinction_expression Fc^*^=kFc[1+0.001xFc^2^\l^3^/sin(2\q)]^-1/4^
_refine_ls_extinction_method 'SHELXL-2016/6 (Sheldrick 2016)'
_refine_ls_goodness_of_fit_ref 1.185
_refine_ls_hydrogen_treatment constr
_refine_ls_matrix_type full
_refine_ls_number_parameters 1301
_refine_ls_number_reflns 15578
_refine_ls_number_restraints 492
_refine_ls_restrained_S_all 1.167
_refine_ls_R_factor_all 0.1881
_refine_ls_R_factor_gt 0.1267
_refine_ls_shift/su_max 0.001
_refine_ls_shift/su_mean 0.000
_refine_ls_structure_factor_coef Fsqd
_refine_ls_weighting_details 'w=1/[\s^2^(Fo^2^)+(0.0001P)^2^+193.1297P] where P=(Fo^2^+2Fc^2^)/3'
_refine_ls_weighting_scheme calc
_refine_ls_wR_factor_gt 0.2510
_refine_ls_wR_factor_ref 0.2798
_reflns_Friedel_coverage 0.000
_reflns_number_gt 10040
_reflns_number_total 15578
_reflns_threshold_expression 'I > 2\s(I)'
_cod_data_source_file c8ce01211c2.cif
_cod_data_source_block mo_ack017c_0m
_cod_depositor_comments 'Adding full bibliography for 7231397--7231400.cif.'
_cod_database_code 7231400
_shelx_shelxl_version_number 2016/6
_shelx_space_group_comment
;
The symmetry employed for this shelxl refinement is uniquely defined
by the following loop, which should always be used as a source of
symmetry information in preference to the above space-group names.
They are only intended as comments.
;
_shelx_estimated_absorpt_t_max 0.919
_shelx_estimated_absorpt_t_min 0.846
_olex2_refinement_description
;
1. Others
 Fixed Sof: O14(0.5) O14A(0.5) H94A(0.5) H94B(0.5) H94C(0.5) H94(0.5)
 H96A(0.5) H96B(0.5) H96C(0.5) H96(0.5) O15(0.5) N15(0.5) C1A(0.5) H1A(0.5)
 C1B(0.5) H1BA(0.5) H1BB(0.5) H1BC(0.5) C1C(0.5) H1CA(0.5) H1CB(0.5) H1CC(0.5)
 O13(0.25) C1D(0.25) H1D(0.25) N13(0.25) C1E(0.25) H1EA(0.25) H1EB(0.25)
 H1EC(0.25) C1F(0.25) H1FA(0.25) H1FB(0.25) H1FC(0.25) O16(0.25) C1G(0.25)
 H1G(0.25) N16(0.25) C1H(0.25) H1HA(0.25) H1HB(0.25) H1HC(0.25) C1I(0.25)
 H1IA(0.25) H1IB(0.25) H1IC(0.25)
 Fixed Uiso: H6(0.087) H1(0.055) H2(0.081) H3(0.059) H4(0.05) H10(0.09)
 H11(0.094) H12(0.068) H13(0.059) H15(0.121) H16(0.122) H17(0.137) H18(0.098)
 H21(0.05) H22(0.051) H24(0.056) H25(0.056) H27(0.055) H29(0.049) H31(0.05)
 H33(0.05) H34(0.055) H36(0.06) H37(0.053) H40(0.048) H41(0.048) H43(0.052)
 H44(0.051) H9(0.085) H46(0.055) H47(0.057) H48(0.06) H49(0.057) H55(0.056)
 H56(0.067) H57(0.064) H58(0.057) H60(0.074) H61(0.062) H62(0.076) H63(0.054)
 H66(0.055) H67(0.055) H69(0.051) H70(0.055) H72(0.057) H74(0.06) H76(0.052)
 H78(0.049) H79(0.051) H81(0.093) H82(0.102) H85(0.058) H86(0.06) H88(0.059)
 H89(0.061) H94A(0.13) H94B(0.13) H94C(0.13) H94(0.13) H95A(0.099) H95B(0.099)
 H95C(0.099) H96A(0.131) H96B(0.131) H96C(0.131) H96(0.131) H1A(0.08)
 H1BA(0.139) H1BB(0.139) H1BC(0.139) H1CA(0.148) H1CB(0.148) H1CC(0.148)
 H1D(0.065) H1EA(0.093) H1EB(0.093) H1EC(0.093) H1FA(0.091) H1FB(0.091)
 H1FC(0.091) H1G(0.071) H1HA(0.086) H1HB(0.086) H1HC(0.086) H1IA(0.105)
 H1IB(0.105) H1IC(0.105) H25A(0.055) H24A(0.054) H22A(0.052) H21A(0.05)
 Fixed X: H6(0.099156) H1(-0.091814) H2(-0.214474) H3(-0.207089) H4(-0.077621)
 H10(0.376442) H11(0.481787) H12(0.441661) H13(0.305178) H15(0.330396)
 H16(0.223329) H17(0.085409) H18(0.055815) H21(0.19501) H22(0.194455)
 H24(0.103977) H25(0.096323) H27(0.116074) H29(0.106514) H31(0.115187)
 H33(0.045685) H34(0.057113) H36(0.193035) H37(0.183164) H40(0.173007)
 H41(0.182581) H43(0.05464) H44(0.050741) H9(0.63567) H46(0.451952)
 H47(0.309394) H48(0.256779) H49(0.349548) H55(0.792643) H56(0.92836)
 H57(0.949763) H58(0.840437) H60(0.613868) H61(0.473415) H62(0.369352)
 H63(0.405285) H66(0.564413) H67(0.554517) H69(0.728998) H70(0.73731)
 H72(0.632178) H74(0.622417) H76(0.636103) H78(0.703348) H79(0.712176)
 H81(0.573308) H82(0.558362) H85(0.680046) H86(0.67412) H88(0.566481)
 H89(0.572611) H94A(0.075513) H94B(0.106021) H94C(0.025956) H94(0.081429)
 H95A(0.061679) H95B(0.134154) H95C(0.156185) H96A(0.251764) H96B(0.189176)
 H96C(0.198408) H96(0.230334) H1A(-0.087445) H1BA(0.122525) H1BB(0.104206)
 H1BC(0.115902) H1CA(-0.070133) H1CB(-0.091064) H1CC(-0.011364) H1D(0.249671)
 H1EA(0.412705) H1EB(0.443905) H1EC(0.484495) H1FA(0.353418) H1FB(0.407865)
 H1FC(0.448432) H1G(0.463473) H1HA(0.258502) H1HB(0.267149) H1HC(0.216926)
 H1IA(0.388399) H1IB(0.325305) H1IC(0.289893) H25A(0.057739) H24A(0.052668)
 H22A(0.148577) H21A(0.159433)
 Fixed Y: H6(0.796686) H1(0.372622) H2(0.398009) H3(0.422263) H4(0.421764)
 H10(0.37166) H11(0.336864) H12(0.304843) H13(0.302363) H15(0.481729)
 H16(0.492854) H17(0.471282) H18(0.428838) H21(0.652204) H22(0.762055)
 H24(0.648664) H25(0.533734) H27(0.862464) H29(0.979133) H31(0.748456)
 H33(0.765361) H34(0.759798) H36(0.954024) H37(0.959449) H40(1.065847)
 H41(1.180645) H43(1.082672) H44(0.96898) H9(0.6803) H46(0.128644)
 H47(0.118388) H48(0.114345) H49(0.118576) H55(0.138081) H56(0.173747)
 H57(0.201093) H58(0.19141) H60(0.068212) H61(0.048673) H62(0.054773)
 H63(0.081275) H66(0.424338) H67(0.53651) H69(0.456137) H70(0.343702)
 H72(0.65108) H74(0.754891) H76(0.524763) H78(0.762059) H79(0.8805)
 H81(0.969059) H82(0.846938) H85(0.736306) H86(0.733075) H88(0.523654)
 H89(0.528755) H94A(0.922174) H94B(0.983923) H94C(0.932053) H94(0.992606)
 H95A(0.789431) H95B(0.771022) H95C(0.780444) H96A(0.885221) H96B(0.885904)
 H96C(0.960187) H96(0.958378) H1A(0.639403) H1BA(0.653736) H1BB(0.706086)
 H1BC(0.615895) H1CA(0.681701) H1CB(0.597078) H1CC(0.611953) H1D(0.291618)
 H1EA(0.275381) H1EB(0.202567) H1EC(0.284581) H1FA(0.256496) H1FB(0.33048)
 H1FC(0.247262) H1G(0.277642) H1HA(0.21069) H1HB(0.301101) H1HC(0.267271)
 H1IA(0.246621) H1IB(0.179815) H1IC(0.262223) H25A(0.546312) H24A(0.656575)
 H22A(0.759028) H21A(0.643543)
 Fixed Z: H6(1.040244) H1(0.597337) H2(0.5472) H3(0.471004) H4(0.44987)
 H10(0.52828) H11(0.59099) H12(0.657635) H13(0.662471) H15(0.363467)
 H16(0.300417) H17(0.307153) H18(0.376303) H21(0.62294) H22(0.664445)
 H24(0.759271) H25(0.717088) H27(0.683069) H29(0.797274) H31(0.798166)
 H33(0.85647) H34(0.934274) H36(0.94712) H37(0.869505) H40(0.763419)
 H41(0.725235) H43(0.611914) H44(0.649621) H9(1.10001) H46(0.707908)
 H47(0.683425) H48(0.605904) H49(0.555996) H55(0.532751) H56(0.568874)
 H57(0.646815) H58(0.683949) H60(0.372342) H61(0.339034) H62(0.381809)
 H63(0.458635) H66(0.6684) H67(0.707724) H69(0.809441) H70(0.770894)
 H72(0.738879) H74(0.85734) H76(0.850615) H78(0.728025) H79(0.696827)
 H81(0.782791) H82(0.810259) H85(0.926978) H86(1.003327) H88(0.985557)
 H89(0.909365) H94A(0.492896) H94B(0.531343) H94C(0.533549) H94(0.535007)
 H95A(0.52898) H95B(0.570912) H95C(0.521835) H96A(0.578019) H96B(0.613059)
 H96C(0.583596) H96(0.584092) H1A(0.294184) H1BA(0.293688) H1BB(0.249682)
 H1BC(0.245077) H1CA(0.203895) H1CB(0.218404) H1CC(0.195526) H1D(0.407464)
 H1EA(0.349651) H1EB(0.380044) H1EC(0.393097) H1FA(0.470892) H1FB(0.464705)
 H1FC(0.464685) H1G(0.430635) H1HA(0.3695) H1HB(0.364255) H1HC(0.400597)
 H1IA(0.484385) H1IB(0.464489) H1IC(0.474058) H25A(0.715384) H24A(0.752094)
 H22A(0.658298) H21A(0.624177)
;
_olex2_exptl_crystal_mounting_method 'Mounted on a MitiGen loop after immersing in oil'
_olex2_submission_special_instructions 'No special instructions were received'

loop_
_space_group_symop_operation_xyz
'x, y, z'
'-x, y, -z+1/2'
'-x, -y, -z'
'x, -y, z-1/2'

loop_
_atom_site_label
_atom_site_type_symbol
_atom_site_fract_x
_atom_site_fract_y
_atom_site_fract_z
_atom_site_U_iso_or_equiv
_atom_site_adp_type
_atom_site_occupancy
_atom_site_site_symmetry_order
_atom_site_calc_flag
_atom_site_refinement_flags_posn
_atom_site_refinement_flags_adp
_atom_site_refinement_flags_occupancy
_atom_site_disorder_assembly
_atom_site_disorder_group
Cd1 Cd 0.11470(6) 0.36242(6) 0.60753(3) 0.0435(3) Uani 1 1 d . . . . .
O1 O 0.1092(17) 0.4566(16) 0.6500(8) 0.044(3) Uani 0.49(3) 1 d . U P A 1
O2 O 0.1517(16) 0.4990(15) 0.6129(9) 0.044(4) Uani 0.51(3) 1 d . U P A 2
O3 O 0.1492(6) 1.2741(5) 0.6631(3) 0.050(2) Uani 1 1 d . . . . .
O4 O 0.0883(6) 1.2229(5) 0.5993(3) 0.047(2) Uani 1 1 d . . . . .
O5 O 0.1769(7) 0.8997(6) 1.0234(3) 0.056(3) Uani 1 1 d . . . . .
O6 O 0.0989(7) 0.7927(5) 1.0126(3) 0.058(3) Uani 1 1 d . . . . .
H6 H 0.099156 0.796686 1.040244 0.087 Uiso 1 1 calc GR . . . .
N1 N 0.2594(7) 0.3410(6) 0.6010(3) 0.044(3) Uani 1 1 d . . . . .
N2 N 0.1361(6) 0.3789(6) 0.5343(3) 0.034(2) Uani 1 1 d . . . . .
N3 N -0.0151(7) 0.3814(6) 0.5557(3) 0.040(3) Uani 1 1 d . . . . .
N4 N 0.2290(7) 0.3955(7) 0.4848(4) 0.051(3) Uani 1 1 d . . . . .
N5 N 0.0828(7) 0.4089(6) 0.4595(3) 0.039(3) Uani 1 1 d . . . . .
N6 N 0.2563(10) 0.4501(10) 0.4060(5) 0.089(5) Uani 1 1 d . . . . .
C1 C -0.0886(9) 0.3826(7) 0.5669(4) 0.046(3) Uani 1 1 d . . . . .
H1 H -0.091814 0.372622 0.597337 0.055 Uiso 1 1 calc R . . . .
C2 C -0.1624(9) 0.3976(10) 0.5373(5) 0.067(5) Uani 1 1 d . . . . .
H2 H -0.214474 0.398009 0.547200 0.081 Uiso 1 1 calc R . . . .
C3 C -0.1579(9) 0.4121(8) 0.4924(5) 0.049(4) Uani 1 1 d . . . . .
H3 H -0.207089 0.422263 0.471004 0.059 Uiso 1 1 calc R . . . .
C4 C -0.0823(8) 0.4113(7) 0.4801(4) 0.041(3) Uani 1 1 d . . . . .
H4 H -0.077621 0.421764 0.449870 0.050 Uiso 1 1 calc R . . . .
C5 C -0.0106(8) 0.3949(7) 0.5121(4) 0.036(3) Uani 1 1 d . . . . .
C6 C 0.0717(8) 0.3946(7) 0.5008(3) 0.037(3) Uani 1 1 d . . . . .
C7 C 0.1599(10) 0.4100(8) 0.4532(4) 0.048(4) Uani 1 1 d . . . . .
C8 C 0.2108(9) 0.3787(7) 0.5250(4) 0.042(3) Uani 1 1 d . . . . .
C9 C 0.2824(8) 0.3584(8) 0.5621(4) 0.046(3) Uani 1 1 d . . . . .
C10 C 0.3622(9) 0.3583(11) 0.5563(6) 0.075(5) Uani 1 1 d . . . . .
H10 H 0.376442 0.371660 0.528280 0.090 Uiso 1 1 calc R . . . .
C11 C 0.4245(9) 0.3374(11) 0.5935(6) 0.079(6) Uani 1 1 d . . . . .
H11 H 0.481787 0.336864 0.590990 0.094 Uiso 1 1 calc R . . . .
C12 C 0.4008(10) 0.3184(8) 0.6323(5) 0.056(4) Uani 1 1 d . U . . .
H12 H 0.441661 0.304843 0.657635 0.068 Uiso 1 1 calc R . . . .
C13 C 0.3206(9) 0.3186(8) 0.6352(4) 0.049(4) Uani 1 1 d . . . . .
H13 H 0.305178 0.302363 0.662471 0.059 Uiso 1 1 calc R . . . .
C14 C 0.1765(10) 0.4324(11) 0.4083(5) 0.065(5) Uani 1 1 d . . . . .
C15 C 0.2742(14) 0.4714(13) 0.3661(6) 0.101(7) Uani 1 1 d . . . . .
H15 H 0.330396 0.481729 0.363467 0.121 Uiso 1 1 calc R . . . .
C16 C 0.2103(14) 0.4784(14) 0.3286(6) 0.101(7) Uani 1 1 d . . . . .
H16 H 0.223329 0.492854 0.300417 0.122 Uiso 1 1 calc R . . . .
C17 C 0.1292(14) 0.4644(16) 0.3323(6) 0.114(9) Uani 1 1 d . . . . .
H17 H 0.085409 0.471282 0.307153 0.137 Uiso 1 1 calc R . . . .
C18 C 0.1115(11) 0.4400(12) 0.3730(5) 0.081(6) Uani 1 1 d . . . . .
H18 H 0.055815 0.428838 0.376303 0.098 Uiso 1 1 calc R . . . .
C19 C 0.142(2) 0.512(2) 0.6380(12) 0.041(3) Uani 0.49(3) 1 d . U P A 1
C20 C 0.139(2) 0.586(2) 0.6637(13) 0.042(3) Uani 0.49(3) 1 d . U P A 1
C21 C 0.171(2) 0.652(2) 0.6492(11) 0.041(3) Uani 0.49(3) 1 d . U P A 1
H21 H 0.195010 0.652204 0.622940 0.050 Uiso 0.49(3) 1 calc R . P A 1
C22 C 0.168(2) 0.718(2) 0.6730(11) 0.042(4) Uani 0.49(3) 1 d . U P A 1
H22 H 0.194455 0.762055 0.664445 0.051 Uiso 0.49(3) 1 calc R . P A 1
C23 C 0.125(5) 0.722(3) 0.711(3) 0.043(4) Uani 0.49(3) 1 d D U P A 1
C24 C 0.113(2) 0.650(2) 0.7291(12) 0.047(4) Uani 0.49(3) 1 d . U P A 1
H24 H 0.103977 0.648664 0.759271 0.056 Uiso 0.49(3) 1 calc R . P A 1
C25 C 0.113(2) 0.581(2) 0.7056(12) 0.046(4) Uani 0.49(3) 1 d . U P A 1
H25 H 0.096323 0.533734 0.717088 0.056 Uiso 0.49(3) 1 calc R . P A 1
C26 C 0.1158(9) 0.7937(7) 0.7364(4) 0.044(3) Uani 1 1 d D . . . .
C27 C 0.1143(9) 0.8626(8) 0.7142(4) 0.046(3) Uani 1 1 d . . . . .
H27 H 0.116074 0.862464 0.683069 0.055 Uiso 1 1 calc R . . . .
C28 C 0.1102(8) 0.9322(8) 0.7357(4) 0.045(3) Uani 1 1 d . . . . .
C29 C 0.1092(8) 0.9322(7) 0.7819(4) 0.041(3) Uani 1 1 d . . . . .
H29 H 0.106514 0.979133 0.797274 0.049 Uiso 1 1 calc R . . . .
C30 C 0.1120(8) 0.8635(8) 0.8054(4) 0.038(3) Uani 1 1 d . . . . .
C31 C 0.1144(8) 0.7953(8) 0.7823(4) 0.041(3) Uani 1 1 d . . . . .
H31 H 0.115187 0.748456 0.798166 0.050 Uiso 1 1 calc R . . . .
C32 C 0.1144(8) 0.8628(8) 0.8546(4) 0.039(3) Uani 1 1 d . . . . .
C33 C 0.0764(8) 0.8036(8) 0.8747(4) 0.042(3) Uani 1 1 d . . . . .
H33 H 0.045685 0.765361 0.856470 0.050 Uiso 1 1 calc R . . . .
C34 C 0.0831(9) 0.8003(8) 0.9211(4) 0.046(3) Uani 1 1 d . . . . .
H34 H 0.057113 0.759798 0.934274 0.055 Uiso 1 1 calc R . . . .
C35 C 0.1279(8) 0.8564(8) 0.9484(4) 0.042(3) Uani 1 1 d . . . . .
C36 C 0.1637(9) 0.9151(8) 0.9288(4) 0.050(4) Uani 1 1 d . . . . .
H36 H 0.193035 0.954024 0.947120 0.060 Uiso 1 1 calc R . . . .
C37 C 0.1575(9) 0.9185(8) 0.8824(4) 0.044(3) Uani 1 1 d . . . . .
H37 H 0.183164 0.959449 0.869505 0.053 Uiso 1 1 calc R . . . .
C38 C 0.1377(9) 0.8528(9) 0.9986(4) 0.049(3) Uani 1 1 d . . . . .
C39 C 0.1115(8) 1.0059(8) 0.7111(4) 0.040(3) Uani 1 1 d . . . . .
C40 C 0.1495(8) 1.0690(8) 0.7324(4) 0.040(3) Uani 1 1 d . . . . .
H40 H 0.173007 1.065847 0.763419 0.048 Uiso 1 1 calc R . . . .
C41 C 0.1549(7) 1.1380(8) 0.7098(4) 0.040(3) Uani 1 1 d . . . . .
H41 H 0.182581 1.180645 0.725235 0.048 Uiso 1 1 calc R . . . .
C42 C 0.1189(7) 1.1436(8) 0.6642(4) 0.037(3) Uani 1 1 d . . . . .
C43 C 0.0797(8) 1.0796(8) 0.6427(4) 0.044(3) Uani 1 1 d . . . . .
H43 H 0.054640 1.082672 0.611914 0.052 Uiso 1 1 calc R . . . .
C44 C 0.0767(8) 1.0122(7) 0.6652(4) 0.042(3) Uani 1 1 d . . . . .
H44 H 0.050741 0.968980 0.649621 0.051 Uiso 1 1 calc R . . . .
C45 C 0.1196(8) 1.2163(8) 0.6409(4) 0.039(3) Uani 1 1 d . . . . .
Cd2 Cd 0.63535(6) 0.14548(6) 0.67097(3) 0.0397(3) Uani 1 1 d . . . . .
O7 O 0.6845(6) 0.2414(5) 0.7169(3) 0.049(2) Uani 1 1 d . . . . .
O8 O 0.6078(5) 0.2879(5) 0.6542(3) 0.043(2) Uani 1 1 d . . . . .
O9 O 0.6415(6) 0.6852(6) 1.0732(3) 0.057(3) Uani 1 1 d . . . . .
H9 H 0.635670 0.680300 1.100010 0.085 Uiso 1 1 calc GR . . . .
O10 O 0.5771(7) 0.5726(6) 1.0656(3) 0.058(3) Uani 1 1 d . . . . .
O11 O 0.6120(6) 1.0694(5) 0.7312(3) 0.046(2) Uani 1 1 d . . . . .
O12 O 0.6889(5) 1.0218(5) 0.6843(3) 0.041(2) Uani 1 1 d . . . . .
N7 N 0.7533(6) 0.1626(7) 0.6331(3) 0.042(3) Uani 1 1 d . . . . .
N8 N 0.5971(6) 0.1307(6) 0.5940(3) 0.039(3) Uani 1 1 d . . . . .
N9 N 0.4856(7) 0.1300(7) 0.6484(3) 0.044(3) Uani 1 1 d . . . . .
N10 N 0.6351(7) 0.1173(7) 0.5233(3) 0.044(3) Uani 1 1 d . . . . .
N11 N 0.4917(7) 0.1097(7) 0.5306(3) 0.049(3) Uani 1 1 d . . . . .
N12 N 0.5922(8) 0.0854(8) 0.4352(4) 0.062(4) Uani 1 1 d . . . . .
C46 C 0.4309(8) 0.1267(8) 0.6765(4) 0.046(3) Uani 1 1 d . . . . .
H46 H 0.451952 0.128644 0.707908 0.055 Uiso 1 1 calc R . . . .
C47 C 0.3460(8) 0.1206(8) 0.6624(4) 0.048(4) Uani 1 1 d . . . . .
H47 H 0.309394 0.118388 0.683425 0.057 Uiso 1 1 calc R . . . .
C48 C 0.3152(8) 0.1177(9) 0.6168(4) 0.050(4) Uani 1 1 d . . . . .
H48 H 0.256779 0.114345 0.605904 0.060 Uiso 1 1 calc R . . . .
C49 C 0.3697(8) 0.1199(8) 0.5875(4) 0.047(3) Uani 1 1 d . . . . .
H49 H 0.349548 0.118576 0.555996 0.057 Uiso 1 1 calc R . . . .
C50 C 0.4541(8) 0.1239(8) 0.6040(4) 0.044(3) Uani 1 1 d . . . . .
C51 C 0.5172(8) 0.1216(8) 0.5749(4) 0.042(3) Uani 1 1 d . . . . .
C52 C 0.6520(8) 0.1302(9) 0.5680(4) 0.045(3) Uani 1 1 d . . . . .
C53 C 0.5543(8) 0.1069(8) 0.5079(4) 0.043(3) Uani 1 1 d . . . . .
C54 C 0.7406(8) 0.1466(7) 0.5887(4) 0.040(3) Uani 1 1 d . . . . .
C55 C 0.8037(8) 0.1498(8) 0.5639(4) 0.047(3) Uani 1 1 d . . . . .
H55 H 0.792643 0.138081 0.532751 0.056 Uiso 1 1 calc R . . . .
C56 C 0.8837(9) 0.1706(9) 0.5851(5) 0.056(4) Uani 1 1 d . . . . .
H56 H 0.928360 0.173747 0.568874 0.067 Uiso 1 1 calc R . . . .
C57 C 0.8962(9) 0.1866(9) 0.6310(5) 0.053(4) Uani 1 1 d . . . . .
H57 H 0.949763 0.201093 0.646815 0.064 Uiso 1 1 calc R . . . .
C58 C 0.8305(8) 0.1812(8) 0.6526(4) 0.048(3) Uani 1 1 d . . . . .
H58 H 0.840437 0.191410 0.683949 0.057 Uiso 1 1 calc R . . . .
C59 C 0.5293(9) 0.0897(9) 0.4583(4) 0.049(4) Uani 1 1 d . . . . .
C60 C 0.5715(10) 0.0706(10) 0.3901(5) 0.062(4) Uani 1 1 d . . . . .
H60 H 0.613868 0.068212 0.372342 0.074 Uiso 1 1 calc R . . . .
C61 C 0.4876(9) 0.0592(9) 0.3703(4) 0.052(4) Uani 1 1 d . . . . .
H61 H 0.473415 0.048673 0.339034 0.062 Uiso 1 1 calc R . . . .
C62 C 0.4260(10) 0.0629(10) 0.3954(4) 0.064(5) Uani 1 1 d . . . . .
H62 H 0.369352 0.054773 0.381809 0.076 Uiso 1 1 calc R . . . .
C63 C 0.4469(8) 0.0784(8) 0.4404(4) 0.045(3) Uani 1 1 d . . . . .
H63 H 0.405285 0.081275 0.458635 0.054 Uiso 1 1 calc R . . . .
C64 C 0.6487(8) 0.2974(7) 0.6945(4) 0.038(3) Uani 1 1 d . . . . .
C65 C 0.6488(8) 0.3708(8) 0.7165(4) 0.044(3) Uani 1 1 d . . . . .
C66 C 0.5967(9) 0.4302(8) 0.6977(4) 0.046(3) Uani 1 1 d . . . . .
H66 H 0.564413 0.424338 0.668400 0.055 Uiso 1 1 calc R . . . .
C67 C 0.5912(9) 0.4973(8) 0.7210(4) 0.046(3) Uani 1 1 d . . . . .
H67 H 0.554517 0.536510 0.707724 0.055 Uiso 1 1 calc R . . . .
C68 C 0.6396(9) 0.5081(8) 0.7642(4) 0.049(4) Uani 1 1 d . . . . .
C69 C 0.6939(9) 0.4495(7) 0.7810(4) 0.042(3) Uani 1 1 d . . . . .
H69 H 0.728998 0.456137 0.809441 0.051 Uiso 1 1 calc R . . . .
C70 C 0.6992(9) 0.3823(8) 0.7581(4) 0.046(3) Uani 1 1 d . . . . .
H70 H 0.737310 0.343702 0.770894 0.055 Uiso 1 1 calc R . . . .
C71 C 0.6337(9) 0.5776(7) 0.7900(4) 0.041(3) Uani 1 1 d . . . . .
C72 C 0.6310(9) 0.6483(8) 0.7701(4) 0.048(3) Uani 1 1 d . . . . .
H72 H 0.632178 0.651080 0.738879 0.057 Uiso 1 1 calc R . . . .
C73 C 0.6265(10) 0.7163(8) 0.7938(4) 0.049(4) Uani 1 1 d . . . . .
C74 C 0.6251(10) 0.7099(7) 0.8402(4) 0.050(4) Uani 1 1 d . . . . .
H74 H 0.622417 0.754891 0.857340 0.060 Uiso 1 1 calc R . . . .
C75 C 0.6277(9) 0.6384(8) 0.8615(4) 0.046(3) Uani 1 1 d . . . . .
C76 C 0.6329(8) 0.5733(8) 0.8364(4) 0.043(3) Uani 1 1 d . . . . .
H76 H 0.636103 0.524763 0.850615 0.052 Uiso 1 1 calc R . . . .
C77 C 0.6314(10) 0.7905(8) 0.7737(4) 0.051(4) Uani 1 1 d . . . . .
C78 C 0.6761(8) 0.8039(8) 0.7392(4) 0.041(3) Uani 1 1 d . . . . .
H78 H 0.703348 0.762059 0.728025 0.049 Uiso 1 1 calc R . . . .
C79 C 0.6825(8) 0.8745(8) 0.7209(4) 0.043(3) Uani 1 1 d . . . . .
H79 H 0.712176 0.880500 0.696827 0.051 Uiso 1 1 calc R . . . .
C80 C 0.6456(8) 0.9380(8) 0.7373(4) 0.042(3) Uani 1 1 d . . . . .
C81 C 0.5995(13) 0.9270(9) 0.7712(5) 0.078(6) Uani 1 1 d . . . . .
H81 H 0.573308 0.969059 0.782791 0.093 Uiso 1 1 calc R . . . .
C82 C 0.5919(14) 0.8539(9) 0.7880(5) 0.085(6) Uani 1 1 d . . . . .
H82 H 0.558362 0.846938 0.810259 0.102 Uiso 1 1 calc R . . . .
C83 C 0.6506(8) 1.0124(8) 0.7167(4) 0.042(3) Uani 1 1 d . . . . .
C84 C 0.6268(9) 0.6339(7) 0.9102(4) 0.045(3) Uani 1 1 d . . . . .
C85 C 0.6565(9) 0.6930(8) 0.9388(4) 0.048(4) Uani 1 1 d . . . . .
H85 H 0.680046 0.736306 0.926978 0.058 Uiso 1 1 calc R . . . .
C86 C 0.6533(9) 0.6916(9) 0.9844(4) 0.050(4) Uani 1 1 d . . . . .
H86 H 0.674120 0.733075 1.003327 0.060 Uiso 1 1 calc R . . . .
C87 C 0.6187(9) 0.6276(7) 1.0016(4) 0.042(3) Uani 1 1 d . . . . .
C88 C 0.5893(10) 0.5673(8) 0.9737(4) 0.049(4) Uani 1 1 d . . . . .
H88 H 0.566481 0.523654 0.985557 0.059 Uiso 1 1 calc R . . . .
C89 C 0.5931(9) 0.5704(8) 0.9283(4) 0.050(4) Uani 1 1 d . . . . .
H89 H 0.572611 0.528755 0.909365 0.061 Uiso 1 1 calc R U . . .
C90 C 0.6091(9) 0.6248(8) 1.0496(4) 0.047(3) Uani 1 1 d . . . . .
O14 O 0.2466(16) 0.8525(15) 0.6095(8) 0.083(7) Uani 0.5 1 d . . P B 2
O14A O 0.0288(18) 0.9169(17) 0.4909(11) 0.104(10) Uani 0.5 1 d . . P C 1
N14 N 0.1333(9) 0.8776(9) 0.5500(5) 0.074(4) Uani 1 1 d . . . . .
C94 C 0.0812(12) 0.9332(11) 0.5250(8) 0.087(6) Uani 1 1 d . . . . .
H94A H 0.075513 0.922174 0.492896 0.130 Uiso 0.5 1 calc GR . P C 2
H94B H 0.106021 0.983923 0.531343 0.130 Uiso 0.5 1 calc GR . P C 2
H94C H 0.025956 0.932053 0.533549 0.130 Uiso 0.5 1 calc GR . P C 2
H94 H 0.081429 0.992606 0.535007 0.130 Uiso 0.5 1 d R . P C 1
C95 C 0.1203(10) 0.7986(10) 0.5424(6) 0.066(5) Uani 1 1 d . . . . .
H95A H 0.061679 0.789431 0.528980 0.099 Uiso 1 1 calc GR . . . .
H95B H 0.134154 0.771022 0.570912 0.099 Uiso 1 1 calc GR . . . .
H95C H 0.156185 0.780444 0.521835 0.099 Uiso 1 1 calc GR . . . .
C96 C 0.1981(13) 0.9042(12) 0.5837(7) 0.087(6) Uani 1 1 d . . . . .
H96A H 0.251764 0.885221 0.578019 0.131 Uiso 0.5 1 calc GR . P B 1
H96B H 0.189176 0.885904 0.613059 0.131 Uiso 0.5 1 calc GR . P B 1
H96C H 0.198408 0.960187 0.583596 0.131 Uiso 0.5 1 calc GR . P B 1
H96 H 0.230334 0.958378 0.584092 0.131 Uiso 0.5 1 d R . P B 2
O15 O 0.0093(12) 0.6567(12) 0.3358(4) 0.070(6) Uani 0.5 1 d D . P D -1
N15 N 0.0050(13) 0.6453(9) 0.2598(4) 0.055(9) Uani 0.5 1 d DG . P D -1
C1A C -0.0288(9) 0.6468(12) 0.2977(4) 0.067(10) Uani 0.5 1 d DG . P D -1
H1A H -0.087445 0.639403 0.294184 0.080 Uiso 0.5 1 calc R . P D -1
C1B C 0.0942(15) 0.656(2) 0.2623(8) 0.092(14) Uani 0.5 1 d DG . P D -1
H1BA H 0.122525 0.653736 0.293688 0.139 Uiso 0.5 1 calc GR . P D -1
H1BB H 0.104206 0.706086 0.249682 0.139 Uiso 0.5 1 calc GR . P D -1
H1BC H 0.115902 0.615895 0.245077 0.139 Uiso 0.5 1 calc GR . P D -1
C1C C -0.0460(19) 0.6330(18) 0.2158(4) 0.098(16) Uani 0.5 1 d DG . P D -1
H1CA H -0.070133 0.681701 0.203895 0.148 Uiso 0.5 1 calc GR . P D -1
H1CB H -0.091064 0.597078 0.218404 0.148 Uiso 0.5 1 calc GR . P D -1
H1CC H -0.011364 0.611953 0.195526 0.148 Uiso 0.5 1 calc GR . P D -1
O13 O 0.2602(18) 0.279(2) 0.3480(9) 0.050(7) Uani 0.25 1 d . U P E -2
C1D C 0.2882(16) 0.2819(18) 0.3881(8) 0.054(6) Uani 0.25 1 d G U P E -2
H1D H 0.249671 0.291618 0.407464 0.065 Uiso 0.25 1 calc R . P E -2
N13 N 0.3699(17) 0.2725(16) 0.4076(8) 0.054(6) Uani 0.25 1 d G U P E -2
C1E C 0.4329(17) 0.258(3) 0.3804(12) 0.062(8) Uani 0.25 1 d G U P E -2
H1EA H 0.412705 0.275381 0.349651 0.093 Uiso 0.25 1 calc GR . P E -2
H1EB H 0.443905 0.202567 0.380044 0.093 Uiso 0.25 1 calc GR . P E -2
H1EC H 0.484495 0.284581 0.393097 0.093 Uiso 0.25 1 calc GR . P E -2
C1F C 0.397(3) 0.277(3) 0.4559(9) 0.061(7) Uani 0.25 1 d G U P E -2
H1FA H 0.353418 0.256496 0.470892 0.091 Uiso 0.25 1 calc GR . P E -2
H1FB H 0.407865 0.330480 0.464705 0.091 Uiso 0.25 1 calc GR . P E -2
H1FC H 0.448432 0.247262 0.464685 0.091 Uiso 0.25 1 calc GR . P E -2
O16 O 0.426(2) 0.300(2) 0.3706(12) 0.068(8) Uani 0.25 1 d . U P F -1
C1G C 0.4154(17) 0.2793(19) 0.4076(11) 0.059(6) Uani 0.25 1 d G U P F -1
H1G H 0.463473 0.277642 0.430635 0.071 Uiso 0.25 1 calc R . P F -1
N16 N 0.3413(18) 0.2586(16) 0.4189(9) 0.057(6) Uani 0.25 1 d G U P F -1
C1H C 0.2647(17) 0.259(3) 0.3856(13) 0.058(7) Uani 0.25 1 d G U P F -1
H1HA H 0.258502 0.210690 0.369500 0.086 Uiso 0.25 1 calc GR . P F -1
H1HB H 0.267149 0.301101 0.364255 0.086 Uiso 0.25 1 calc GR . P F -1
H1HC H 0.216926 0.267271 0.400597 0.086 Uiso 0.25 1 calc GR . P F -1
C1I C 0.336(3) 0.235(3) 0.4641(11) 0.070(9) Uani 0.25 1 d G U P F -1
H1IA H 0.388399 0.246621 0.484385 0.105 Uiso 0.25 1 calc GR . P F -1
H1IB H 0.325305 0.179815 0.464489 0.105 Uiso 0.25 1 calc GR . P F -1
H1IC H 0.289893 0.262223 0.474058 0.105 Uiso 0.25 1 calc GR . P F -1
O1A O 0.0777(16) 0.4473(13) 0.6577(7) 0.042(4) Uani 0.51(3) 1 d . U P A 2
C19A C 0.112(2) 0.506(2) 0.6450(10) 0.040(3) Uani 0.51(3) 1 d . U P A 2
O2A O 0.1805(17) 0.5109(16) 0.6053(8) 0.045(5) Uani 0.49(3) 1 d . U P A 1
C20A C 0.115(2) 0.581(2) 0.6678(12) 0.042(3) Uani 0.51(3) 1 d . U P A 2
C25A C 0.082(2) 0.590(2) 0.7043(11) 0.046(4) Uani 0.51(3) 1 d . U P A 2
H25A H 0.057739 0.546312 0.715384 0.055 Uiso 0.51(3) 1 calc R . P A 2
C24A C 0.079(2) 0.6547(19) 0.7267(10) 0.045(4) Uani 0.51(3) 1 d . U P A 2
H24A H 0.052668 0.656575 0.752094 0.054 Uiso 0.51(3) 1 calc R . P A 2
C23A C 0.115(4) 0.719(2) 0.713(2) 0.044(4) Uani 0.51(3) 1 d D U P A 2
C22A C 0.136(2) 0.714(2) 0.6729(11) 0.043(4) Uani 0.51(3) 1 d . U P A 2
H22A H 0.148577 0.759028 0.658298 0.052 Uiso 0.51(3) 1 calc R . P A 2
C21A C 0.139(2) 0.645(2) 0.6516(10) 0.042(4) Uani 0.51(3) 1 d . U P A 2
H21A H 0.159433 0.643543 0.624177 0.050 Uiso 0.51(3) 1 calc R . P A 2

loop_
_atom_site_aniso_label
_atom_site_aniso_U_11
_atom_site_aniso_U_22
_atom_site_aniso_U_33
_atom_site_aniso_U_23
_atom_site_aniso_U_13
_atom_site_aniso_U_12
Cd1 0.0600(7) 0.0423(6) 0.0229(4) 0.0003(4) -0.0061(4) 0.0070(5)
O1 0.048(7) 0.040(5) 0.043(5) -0.008(5) 0.006(5) 0.000(6)
O2 0.048(8) 0.043(6) 0.040(6) -0.002(6) 0.004(6) -0.002(6)
O3 0.074(7) 0.038(5) 0.035(5) 0.001(4) 0.004(5) -0.006(5)
O4 0.051(6) 0.058(6) 0.027(4) 0.005(4) -0.004(4) 0.004(5)
O5 0.074(7) 0.058(7) 0.031(5) 0.000(4) -0.005(5) -0.008(6)
O6 0.091(8) 0.044(6) 0.031(5) 0.000(4) -0.012(5) -0.001(6)
N1 0.054(7) 0.045(7) 0.029(5) 0.004(5) -0.006(5) 0.006(6)
N2 0.039(6) 0.033(6) 0.028(5) 0.005(4) -0.003(4) 0.005(5)
N3 0.039(6) 0.051(7) 0.029(5) 0.004(5) 0.001(4) 0.005(5)
N4 0.041(7) 0.069(8) 0.042(6) 0.015(6) 0.004(5) 0.007(6)
N5 0.047(7) 0.040(6) 0.028(5) 0.004(4) 0.005(5) 0.001(5)
N6 0.083(12) 0.124(14) 0.066(9) 0.042(9) 0.027(8) 0.016(10)
C1 0.066(10) 0.033(8) 0.039(7) -0.001(6) 0.008(7) 0.000(7)
C2 0.036(9) 0.103(14) 0.062(10) 0.011(9) 0.008(7) 0.009(9)
C3 0.033(8) 0.055(9) 0.054(8) 0.007(7) -0.007(6) 0.004(7)
C4 0.041(8) 0.041(8) 0.035(6) -0.004(6) -0.010(6) -0.003(6)
C5 0.052(8) 0.022(6) 0.029(6) 0.003(5) -0.004(5) 0.001(6)
C6 0.056(9) 0.029(7) 0.020(5) -0.002(5) -0.005(5) -0.002(6)
C7 0.065(10) 0.043(8) 0.037(7) 0.012(6) 0.010(7) -0.003(7)
C8 0.052(9) 0.030(7) 0.039(7) 0.004(5) -0.001(6) 0.003(6)
C9 0.038(8) 0.050(8) 0.045(7) 0.009(7) -0.008(6) -0.005(7)
C10 0.043(9) 0.107(15) 0.075(11) 0.042(11) 0.012(8) 0.002(10)
C11 0.028(8) 0.111(16) 0.095(13) 0.035(12) 0.002(8) 0.003(9)
C12 0.057(8) 0.045(7) 0.060(7) 0.011(6) -0.007(6) -0.006(6)
C13 0.059(10) 0.041(8) 0.042(7) 0.000(6) -0.007(6) 0.007(7)
C14 0.057(10) 0.098(14) 0.043(8) 0.024(8) 0.014(7) 0.009(10)
C15 0.101(17) 0.13(2) 0.077(13) 0.042(13) 0.040(12) 0.013(14)
C16 0.108(18) 0.14(2) 0.061(12) 0.040(12) 0.034(12) 0.025(15)
C17 0.088(16) 0.21(3) 0.040(10) 0.028(13) 0.010(10) 0.005(17)
C18 0.061(11) 0.145(19) 0.036(8) 0.022(10) 0.005(7) -0.009(12)
C19 0.046(6) 0.037(5) 0.038(5) -0.006(4) 0.002(5) 0.000(5)
C20 0.047(7) 0.038(5) 0.038(5) -0.008(4) 0.001(5) 0.002(6)
C21 0.045(7) 0.040(5) 0.036(5) -0.004(4) 0.001(5) 0.000(6)
C22 0.046(8) 0.043(6) 0.035(5) -0.001(5) 0.000(6) 0.000(6)
C23 0.048(8) 0.044(6) 0.036(5) -0.004(5) 0.000(6) 0.001(6)
C24 0.050(7) 0.044(5) 0.043(5) -0.007(5) 0.001(6) 0.003(6)
C25 0.049(7) 0.043(6) 0.043(5) -0.007(5) 0.001(6) 0.003(6)
C26 0.056(9) 0.043(8) 0.028(6) -0.004(6) -0.002(6) 0.003(7)
C27 0.061(9) 0.049(8) 0.025(6) -0.004(6) 0.003(6) -0.005(7)
C28 0.041(8) 0.057(9) 0.032(6) -0.001(6) -0.004(5) 0.006(7)
C29 0.054(9) 0.029(7) 0.036(7) -0.004(5) -0.003(6) 0.000(6)
C30 0.042(7) 0.044(8) 0.027(6) -0.006(6) -0.002(5) 0.001(6)
C31 0.046(8) 0.050(8) 0.026(6) 0.001(5) 0.000(5) 0.003(7)
C32 0.046(8) 0.042(8) 0.028(6) 0.000(6) 0.003(5) 0.009(7)
C33 0.043(8) 0.051(9) 0.030(6) 0.000(6) 0.001(5) 0.008(7)
C34 0.049(9) 0.047(8) 0.040(7) 0.008(6) 0.007(6) 0.002(7)
C35 0.056(8) 0.041(8) 0.027(6) -0.004(6) 0.000(5) 0.004(7)
C36 0.061(10) 0.050(9) 0.033(7) 0.001(6) -0.005(6) -0.007(7)
C37 0.062(9) 0.041(8) 0.029(6) -0.001(5) 0.005(6) -0.002(7)
C38 0.062(9) 0.046(9) 0.036(7) 0.009(7) 0.003(6) 0.014(8)
C39 0.039(8) 0.048(8) 0.032(6) 0.001(6) 0.002(5) 0.003(6)
C40 0.043(8) 0.054(9) 0.022(6) -0.001(6) 0.002(5) 0.000(7)
C41 0.033(7) 0.054(8) 0.033(6) -0.002(6) 0.001(5) 0.015(7)
C42 0.033(7) 0.048(8) 0.028(6) -0.005(6) -0.001(5) 0.011(6)
C43 0.043(8) 0.059(9) 0.027(6) 0.000(6) 0.001(5) 0.011(7)
C44 0.052(9) 0.036(8) 0.032(6) -0.004(5) -0.010(6) 0.003(6)
C45 0.026(7) 0.048(9) 0.044(7) 0.013(6) 0.016(6) 0.010(6)
Cd2 0.0429(6) 0.0507(6) 0.0227(4) 0.0013(4) -0.0010(3) -0.0001(5)
O7 0.081(7) 0.030(5) 0.034(5) 0.003(4) 0.001(4) 0.006(5)
O8 0.036(5) 0.065(6) 0.028(4) -0.002(4) -0.001(4) 0.001(5)
O9 0.061(7) 0.080(8) 0.029(5) -0.007(5) 0.007(4) -0.016(6)
O10 0.079(8) 0.057(7) 0.039(5) 0.006(5) 0.015(5) 0.002(6)
O11 0.068(6) 0.046(6) 0.023(4) 0.003(4) 0.006(4) 0.003(5)
O12 0.039(5) 0.054(6) 0.028(4) 0.002(4) 0.003(4) -0.007(4)
N7 0.028(6) 0.067(8) 0.029(5) 0.006(5) 0.000(4) 0.000(5)
N8 0.039(6) 0.051(7) 0.027(5) 0.004(5) 0.002(4) -0.005(5)
N9 0.048(7) 0.058(7) 0.024(5) -0.001(5) 0.005(4) 0.006(6)
N10 0.043(7) 0.058(8) 0.031(5) 0.000(5) 0.007(5) -0.007(6)
N11 0.036(6) 0.081(9) 0.030(5) -0.004(5) 0.003(5) -0.001(6)
N12 0.053(8) 0.093(11) 0.039(6) -0.007(6) 0.003(6) -0.007(7)
C46 0.047(8) 0.066(10) 0.028(6) -0.001(6) 0.011(5) -0.002(7)
C47 0.040(8) 0.068(10) 0.039(7) 0.012(6) 0.018(6) 0.001(7)
C48 0.027(7) 0.076(11) 0.047(8) -0.009(7) 0.004(6) -0.002(7)
C49 0.040(8) 0.064(10) 0.036(7) -0.002(6) 0.003(6) -0.001(7)
C50 0.048(8) 0.056(9) 0.029(6) 0.003(6) 0.006(6) 0.000(7)
C51 0.038(8) 0.061(9) 0.027(6) 0.001(6) 0.002(5) 0.004(7)
C52 0.041(8) 0.069(10) 0.023(6) 0.006(6) 0.003(5) 0.002(7)
C53 0.028(7) 0.066(9) 0.032(6) -0.001(6) 0.000(5) -0.002(6)
C54 0.049(8) 0.037(7) 0.032(6) -0.001(5) 0.003(5) 0.001(6)
C55 0.038(8) 0.062(10) 0.041(7) 0.010(7) 0.009(6) 0.000(7)
C56 0.037(8) 0.086(12) 0.047(8) 0.003(8) 0.014(6) 0.000(8)
C57 0.031(8) 0.078(11) 0.048(8) -0.009(7) -0.001(6) 0.009(7)
C58 0.037(8) 0.061(10) 0.042(7) 0.002(6) -0.001(6) 0.005(7)
C59 0.048(9) 0.069(10) 0.029(6) 0.000(6) 0.002(6) -0.006(8)
C60 0.063(11) 0.082(12) 0.041(8) -0.013(8) 0.013(7) -0.007(9)
C61 0.060(10) 0.066(10) 0.027(6) -0.008(6) -0.001(6) -0.010(8)
C62 0.063(10) 0.097(13) 0.026(7) 0.001(7) -0.003(7) -0.014(9)
C63 0.035(7) 0.074(10) 0.024(6) -0.004(6) 0.003(5) -0.004(7)
C64 0.047(8) 0.023(7) 0.043(7) -0.005(5) 0.008(6) -0.010(6)
C65 0.051(8) 0.053(9) 0.029(6) 0.006(6) 0.007(6) -0.006(7)
C66 0.061(9) 0.052(9) 0.023(6) 0.004(6) 0.002(6) -0.002(7)
C67 0.060(9) 0.042(8) 0.031(6) 0.003(6) -0.002(6) 0.010(7)
C68 0.063(10) 0.052(9) 0.028(6) 0.007(6) 0.000(6) -0.008(7)
C69 0.064(9) 0.032(7) 0.029(6) 0.001(5) 0.004(6) -0.004(7)
C70 0.056(9) 0.042(8) 0.037(7) 0.003(6) 0.003(6) -0.003(7)
C71 0.069(10) 0.027(7) 0.026(6) -0.008(5) 0.005(6) -0.002(6)
C72 0.069(10) 0.047(9) 0.027(6) -0.001(6) 0.007(6) 0.002(8)
C73 0.079(11) 0.034(8) 0.035(7) 0.003(6) 0.011(7) 0.003(7)
C74 0.095(12) 0.022(7) 0.035(7) -0.004(5) 0.018(7) -0.002(7)
C75 0.066(9) 0.042(8) 0.029(6) -0.005(6) 0.011(6) -0.002(7)
C76 0.053(9) 0.052(9) 0.026(6) 0.006(6) 0.007(6) -0.006(7)
C77 0.073(11) 0.045(9) 0.040(7) -0.005(6) 0.020(7) 0.001(8)
C78 0.040(8) 0.049(8) 0.033(6) 0.001(6) 0.006(5) 0.006(6)
C79 0.040(8) 0.061(10) 0.028(6) 0.005(6) 0.007(5) 0.001(7)
C80 0.037(8) 0.055(9) 0.032(6) -0.002(6) 0.003(5) -0.004(7)
C81 0.152(19) 0.038(9) 0.059(10) -0.004(7) 0.062(11) 0.013(10)
C82 0.16(2) 0.044(10) 0.064(10) 0.011(8) 0.065(12) 0.014(11)
C83 0.039(8) 0.050(9) 0.036(7) -0.005(6) -0.002(6) 0.001(7)
C84 0.068(9) 0.032(7) 0.032(6) 0.005(6) 0.005(6) 0.008(7)
C85 0.061(9) 0.054(9) 0.032(7) -0.006(6) 0.011(6) -0.009(7)
C86 0.053(9) 0.057(10) 0.039(7) -0.003(6) 0.009(6) -0.002(7)
C87 0.059(9) 0.035(8) 0.031(6) 0.004(5) 0.009(6) 0.002(7)
C88 0.080(11) 0.031(7) 0.034(7) 0.004(6) 0.004(7) 0.003(7)
C89 0.074(11) 0.038(8) 0.035(7) 0.003(6) 0.001(7) 0.001(7)
C90 0.060(9) 0.046(9) 0.034(7) 0.005(6) 0.003(6) 0.008(7)
O14 0.083(18) 0.094(19) 0.070(15) 0.004(14) 0.006(13) 0.007(16)
O14A 0.08(2) 0.09(2) 0.15(3) 0.03(2) 0.030(18) 0.031(18)
N14 0.066(10) 0.077(11) 0.082(10) -0.012(8) 0.020(8) 0.001(8)
C94 0.062(13) 0.048(11) 0.14(2) 0.014(12) 0.003(12) 0.002(10)
C95 0.051(10) 0.076(13) 0.074(11) 0.009(9) 0.020(8) 0.009(9)
C96 0.093(16) 0.076(14) 0.090(14) -0.009(11) 0.010(12) 0.005(12)
O15 0.073(15) 0.092(18) 0.039(11) -0.012(11) -0.009(10) -0.005(13)
N15 0.056(15) 0.068(15) 0.04(3) -0.006(11) 0.002(18) 0.021(17)
C1A 0.07(2) 0.11(3) 0.025(13) -0.018(16) 0.005(13) 0.01(2)
C1B 0.08(3) 0.12(4) 0.08(3) -0.06(3) 0.02(2) -0.03(3)
C1C 0.11(4) 0.16(4) 0.028(19) 0.02(2) 0.016(19) 0.03(3)
O13 0.053(12) 0.057(12) 0.040(11) -0.010(10) 0.007(10) 0.001(11)
C1D 0.055(8) 0.052(8) 0.056(8) -0.006(6) 0.009(6) -0.001(6)
N13 0.054(7) 0.050(7) 0.057(7) -0.005(6) 0.010(6) 0.000(6)
C1E 0.067(12) 0.054(12) 0.065(12) 0.001(11) 0.010(10) 0.001(11)
C1F 0.063(11) 0.059(11) 0.061(11) -0.007(10) 0.011(10) 0.005(10)
O16 0.071(11) 0.061(12) 0.071(11) -0.008(10) 0.005(10) 0.009(10)
C1G 0.061(8) 0.054(8) 0.061(8) -0.005(6) 0.008(6) 0.004(6)
N16 0.059(7) 0.051(7) 0.058(7) -0.006(6) 0.007(6) 0.003(6)
C1H 0.059(11) 0.055(11) 0.058(10) -0.009(10) 0.008(9) -0.002(10)
C1I 0.072(14) 0.058(14) 0.074(13) -0.009(12) -0.001(12) 0.007(12)
O1A 0.051(8) 0.035(6) 0.040(6) -0.006(5) 0.007(6) -0.004(6)
C19A 0.047(7) 0.035(5) 0.036(5) -0.006(5) 0.001(5) 0.001(6)
O2A 0.050(11) 0.046(9) 0.036(9) -0.003(8) 0.002(8) 0.000(9)
C20A 0.047(7) 0.038(5) 0.038(5) -0.006(4) 0.001(5) 0.001(5)
C25A 0.049(7) 0.042(5) 0.044(5) -0.008(5) -0.001(6) 0.003(6)
C24A 0.049(8) 0.043(6) 0.041(5) -0.008(5) -0.001(6) 0.002(6)
C23A 0.048(8) 0.044(6) 0.036(5) -0.005(5) -0.001(6) 0.002(6)
C22A 0.049(8) 0.043(6) 0.035(5) -0.002(5) 0.000(6) 0.001(6)
C21A 0.048(7) 0.041(5) 0.036(5) -0.004(5) 0.002(6) 0.000(6)

loop_
_atom_type_symbol
_atom_type_description
_atom_type_scat_dispersion_real
_atom_type_scat_dispersion_imag
_atom_type_scat_source
C C 0.0033 0.0016 'International Tables Vol C Tables 4.2.6.8 and 6.1.1.4'
H H 0.0000 0.0000 'International Tables Vol C Tables 4.2.6.8 and 6.1.1.4'
Cd Cd -0.8075 1.2024 'International Tables Vol C Tables 4.2.6.8 and 6.1.1.4'
N N 0.0061 0.0033 'International Tables Vol C Tables 4.2.6.8 and 6.1.1.4'
O O 0.0106 0.0060 'International Tables Vol C Tables 4.2.6.8 and 6.1.1.4'

loop_
_geom_angle_atom_site_label_1
_geom_angle_atom_site_label_2
_geom_angle_atom_site_label_3
_geom_angle
_geom_angle_site_symmetry_1
_geom_angle_site_symmetry_3
O1 Cd1 O3 96.5(8) . 1_545
O1 Cd1 O4 143.7(8) . 1_545
O1 Cd1 N1 108.8(8) . .
O1 Cd1 N2 121.1(8) . .
O1 Cd1 N3 99.2(7) . .
O1 Cd1 C45 120.4(8) . 1_545
O3 Cd1 O2 125.9(7) 1_545 .
O3 Cd1 O4 54.7(3) 1_545 1_545
O3 Cd1 N1 81.0(3) 1_545 .
O3 Cd1 N2 136.8(3) 1_545 .
O3 Cd1 N3 129.9(4) 1_545 .
O3 Cd1 C45 27.0(3) 1_545 1_545
O3 Cd1 O1A 90.6(6) 1_545 .
O4 Cd1 C45 27.7(3) 1_545 1_545
N1 Cd1 O2 85.8(7) . .
N1 Cd1 O4 89.6(3) . 1_545
N1 Cd1 C45 85.6(4) . 1_545
N2 Cd1 O2 82.2(7) . .
N2 Cd1 O4 94.6(3) . 1_545
N2 Cd1 N1 67.9(3) . .
N2 Cd1 N3 68.2(3) . .
N2 Cd1 C45 117.9(4) . 1_545
N3 Cd1 O2 94.8(6) . .
N3 Cd1 O4 87.4(3) . 1_545
N3 Cd1 N1 135.6(3) . .
N3 Cd1 C45 109.3(4) . 1_545
O1A Cd1 O2 54.2(8) . .
O1A Cd1 N1 122.2(7) . .
O1A Cd1 N2 131.1(6) . .
O1A Cd1 N3 92.1(6) . .
C19 O1 Cd1 112(2) . .
C19A O2 Cd1 89.6(19) . .
C45 O3 Cd1 97.7(7) . 1_565
C45 O4 Cd1 87.6(8) . 1_565
C38 O6 H6 109.5 . .
C9 N1 Cd1 118.0(8) . .
C9 N1 C13 117.0(12) . .
C13 N1 Cd1 124.7(9) . .
C6 N2 Cd1 120.7(8) . .
C8 N2 Cd1 121.1(8) . .
C8 N2 C6 118.1(11) . .
C1 N3 Cd1 124.7(8) . .
C1 N3 C5 117.8(11) . .
C5 N3 Cd1 117.4(8) . .
C8 N4 C7 112.9(12) . .
C7 N5 C6 116.4(11) . .
C15 N6 C14 118.5(17) . .
N3 C1 H1 117.8 . .
N3 C1 C2 124.3(13) . .
C2 C1 H1 117.8 . .
C1 C2 H2 121.0 . .
C1 C2 C3 118.0(14) . .
C3 C2 H2 121.0 . .
C2 C3 H3 120.7 . .
C4 C3 C2 118.6(12) . .
C4 C3 H3 120.7 . .
C3 C4 H4 120.1 . .
C3 C4 C5 119.7(12) . .
C5 C4 H4 120.1 . .
N3 C5 C4 121.5(12) . .
N3 C5 C6 116.6(10) . .
C4 C5 C6 121.9(11) . .
N2 C6 C5 116.9(10) . .
N5 C6 N2 121.9(12) . .
N5 C6 C5 121.2(11) . .
N4 C7 C14 115.3(13) . .
N5 C7 N4 126.0(12) . .
N5 C7 C14 118.7(12) . .
N2 C8 N4 124.7(11) . .
N2 C8 C9 118.0(11) . .
N4 C8 C9 117.4(12) . .
N1 C9 C8 114.0(12) . .
N1 C9 C10 123.3(12) . .
C10 C9 C8 122.6(13) . .
C9 C10 H10 121.1 . .
C9 C10 C11 117.7(15) . .
C11 C10 H10 121.1 . .
C10 C11 H11 120.7 . .
C12 C11 C10 118.7(15) . .
C12 C11 H11 120.7 . .
C11 C12 H12 119.9 . .
C13 C12 C11 120.1(14) . .
C13 C12 H12 119.9 . .
N1 C13 H13 118.5 . .
C12 C13 N1 123.0(14) . .
C12 C13 H13 118.5 . .
N6 C14 C7 116.4(14) . .
N6 C14 C18 123.6(14) . .
C18 C14 C7 119.7(15) . .
N6 C15 H15 119.9 . .
N6 C15 C16 120(2) . .
C16 C15 H15 119.9 . .
C15 C16 H16 119.9 . .
C17 C16 C15 120.2(17) . .
C17 C16 H16 119.9 . .
C16 C17 H17 120.3 . .
C16 C17 C18 119.3(18) . .
C18 C17 H17 120.3 . .
C14 C18 C17 118.0(17) . .
C14 C18 H18 121.0 . .
C17 C18 H18 121.0 . .
O1 C19 C20 119(3) . .
O1 C19 O2A 123(3) . .
O2A C19 C20 118(3) . .
C21 C20 C19 121(3) . .
C21 C20 C25 122(3) . .
C25 C20 C19 116(3) . .
C20 C21 H21 120.3 . .
C22 C21 C20 119(3) . .
C22 C21 H21 120.3 . .
C21 C22 H22 118.8 . .
C21 C22 C23 122(3) . .
C23 C22 H22 118.8 . .
C22 C23 C26 125(4) . .
C24 C23 C22 113(3) . .
C24 C23 C26 120(5) . .
C23 C24 H24 118.0 . .
C23 C24 C25 124(3) . .
C25 C24 H24 118.0 . .
C20 C25 H25 122.5 . .
C24 C25 C20 115(3) . .
C24 C25 H25 122.5 . .
C27 C26 C23 118(3) . .
C27 C26 C31 117.7(11) . .
C27 C26 C23A 122(3) . .
C31 C26 C23 124(3) . .
C31 C26 C23A 120(3) . .
C26 C27 H27 118.7 . .
C26 C27 C28 122.6(11) . .
C28 C27 H27 118.7 . .
C27 C28 C29 118.5(12) . .
C27 C28 C39 121.3(11) . .
C29 C28 C39 120.2(12) . .
C28 C29 H29 119.9 . .
C30 C29 C28 120.3(12) . .
C30 C29 H29 119.9 . .
C29 C30 C32 120.8(11) . .
C31 C30 C29 119.1(10) . .
C31 C30 C32 120.1(12) . .
C26 C31 H31 119.1 . .
C30 C31 C26 121.8(12) . .
C30 C31 H31 119.1 . .
C33 C32 C30 120.6(11) . .
C37 C32 C30 121.4(12) . .
C37 C32 C33 118.0(11) . .
C32 C33 H33 119.7 . .
C34 C33 C32 120.7(12) . .
C34 C33 H33 119.7 . .
C33 C34 H34 119.9 . .
C33 C34 C35 120.2(13) . .
C35 C34 H34 119.9 . .
C34 C35 C38 121.1(13) . .
C36 C35 C34 119.2(11) . .
C36 C35 C38 119.7(12) . .
C35 C36 H36 119.7 . .
C35 C36 C37 120.7(13) . .
C37 C36 H36 119.7 . .
C32 C37 C36 121.1(13) . .
C32 C37 H37 119.4 . .
C36 C37 H37 119.4 . .
O5 C38 O6 124.3(12) . .
O5 C38 C35 123.1(13) . .
O6 C38 C35 112.6(12) . .
C40 C39 C28 120.6(11) . .
C40 C39 C44 117.9(12) . .
C44 C39 C28 121.4(12) . .
C39 C40 H40 119.0 . .
C39 C40 C41 122.0(11) . .
C41 C40 H40 119.0 . .
C40 C41 H41 120.3 . .
C40 C41 C42 119.3(12) . .
C42 C41 H41 120.3 . .
C41 C42 C45 119.9(12) . .
C43 C42 C41 118.5(12) . .
C43 C42 C45 121.5(11) . .
C42 C43 H43 119.4 . .
C44 C43 C42 121.2(11) . .
C44 C43 H43 119.4 . .
C39 C44 H44 119.5 . .
C43 C44 C39 121.0(12) . .
C43 C44 H44 119.5 . .
O3 C45 Cd1 55.3(6) . 1_565
O3 C45 O4 119.9(12) . .
O3 C45 C42 118.8(11) . .
O4 C45 Cd1 64.7(7) . 1_565
O4 C45 C42 121.3(13) . .
C42 C45 Cd1 172.0(9) . 1_565
O7 Cd2 O8 54.7(3) . .
O7 Cd2 O11 92.0(3) . 1_545
O7 Cd2 O12 120.6(3) . 1_545
O7 Cd2 N7 88.7(4) . .
O7 Cd2 N8 135.3(3) . .
O7 Cd2 N9 119.2(4) . .
O7 Cd2 C64 27.1(3) . .
O7 Cd2 C83 110.0(3) . 1_545
O8 Cd2 C64 27.8(3) . .
O8 Cd2 C83 159.4(3) . 1_545
O11 Cd2 O8 131.1(3) 1_545 .
O11 Cd2 N7 133.8(3) 1_545 .
O11 Cd2 N9 81.8(3) 1_545 .
O11 Cd2 C64 111.4(3) 1_545 .
O11 Cd2 C83 28.7(3) 1_545 1_545
O12 Cd2 O8 168.0(3) 1_545 .
O12 Cd2 O11 56.5(3) 1_545 1_545
O12 Cd2 N7 83.9(3) 1_545 .
O12 Cd2 N9 105.6(3) 1_545 .
O12 Cd2 C64 147.1(3) 1_545 .
O12 Cd2 C83 28.0(3) 1_545 1_545
N7 Cd2 O8 84.9(3) . .
N7 Cd2 C64 88.3(4) . .
N7 Cd2 C83 110.0(4) . 1_545
N8 Cd2 O8 84.5(3) . .
N8 Cd2 O11 131.9(3) . 1_545
N8 Cd2 O12 95.4(3) . 1_545
N8 Cd2 N7 68.2(3) . .
N8 Cd2 N9 68.4(3) . .
N8 Cd2 C64 111.2(4) . .
N8 Cd2 C83 113.8(4) . 1_545
N9 Cd2 O8 85.6(3) . .
N9 Cd2 N7 136.2(3) . .
N9 Cd2 C64 102.1(4) . .
N9 Cd2 C83 92.4(4) . 1_545
C83 Cd2 C64 134.9(4) 1_545 .
C64 O7 Cd2 99.8(7) . .
C64 O8 Cd2 84.1(7) . .
C90 O9 H9 109.5 . .
C83 O11 Cd2 90.9(7) . 1_565
C83 O12 Cd2 91.9(8) . 1_565
C54 N7 Cd2 117.0(8) . .
C58 N7 Cd2 125.9(8) . .
C58 N7 C54 116.9(11) . .
C51 N8 Cd2 120.8(8) . .
C52 N8 Cd2 121.6(8) . .
C52 N8 C51 117.6(10) . .
C46 N9 Cd2 125.2(8) . .
C46 N9 C50 116.9(11) . .
C50 N9 Cd2 117.9(8) . .
C53 N10 C52 112.6(11) . .
C53 N11 C51 113.3(11) . .
C59 N12 C60 117.3(12) . .
N9 C46 H46 118.3 . .
N9 C46 C47 123.5(11) . .
C47 C46 H46 118.3 . .
C46 C47 H47 120.8 . .
C46 C47 C48 118.4(12) . .
C48 C47 H47 120.8 . .
C47 C48 H48 120.4 . .
C49 C48 C47 119.3(12) . .
C49 C48 H48 120.4 . .
C48 C49 H49 120.4 . .
C48 C49 C50 119.3(12) . .
C50 C49 H49 120.4 . .
N9 C50 C49 122.6(12) . .
N9 C50 C51 114.7(11) . .
C49 C50 C51 122.7(11) . .
N8 C51 N11 123.4(11) . .
N8 C51 C50 118.0(10) . .
N11 C51 C50 118.6(11) . .
N8 C52 N10 125.0(12) . .
N8 C52 C54 117.8(10) . .
N10 C52 C54 117.2(11) . .
N10 C53 N11 128.0(11) . .
N10 C53 C59 116.6(11) . .
N11 C53 C59 115.4(11) . .
N7 C54 C52 114.7(11) . .
N7 C54 C55 122.6(12) . .
C55 C54 C52 122.6(11) . .
C54 C55 H55 120.4 . .
C54 C55 C56 119.2(12) . .
C56 C55 H55 120.4 . .
C55 C56 H56 121.2 . .
C55 C56 C57 117.7(13) . .
C57 C56 H56 121.2 . .
C56 C57 H57 120.5 . .
C58 C57 C56 118.9(13) . .
C58 C57 H57 120.5 . .
N7 C58 C57 124.6(13) . .
N7 C58 H58 117.7 . .
C57 C58 H58 117.7 . .
N12 C59 C53 115.9(12) . .
N12 C59 C63 124.9(12) . .
C63 C59 C53 119.2(12) . .
N12 C60 H60 120.1 . .
N12 C60 C61 119.7(14) . .
C61 C60 H60 120.1 . .
C60 C61 H61 119.6 . .
C62 C61 C60 120.7(12) . .
C62 C61 H61 119.6 . .
C61 C62 H62 120.3 . .
C61 C62 C63 119.4(14) . .
C63 C62 H62 120.3 . .
C59 C63 C62 118.0(13) . .
C59 C63 H63 121.0 . .
C62 C63 H63 121.0 . .
O7 C64 Cd2 53.1(6) . .
O7 C64 O8 120.9(11) . .
O7 C64 C65 118.5(11) . .
O8 C64 Cd2 68.2(7) . .
O8 C64 C65 120.4(12) . .
C65 C64 Cd2 166.1(9) . .
C66 C65 C64 121.6(11) . .
C70 C65 C64 119.8(13) . .
C70 C65 C66 118.5(13) . .
C65 C66 H66 119.5 . .
C67 C66 C65 121.1(12) . .
C67 C66 H66 119.5 . .
C66 C67 H67 119.6 . .
C66 C67 C68 120.7(13) . .
C68 C67 H67 119.6 . .
C67 C68 C71 122.0(13) . .
C69 C68 C67 116.7(13) . .
C69 C68 C71 121.3(11) . .
C68 C69 H69 118.6 . .
C70 C69 C68 122.9(12) . .
C70 C69 H69 118.6 . .
C65 C70 H70 120.0 . .
C69 C70 C65 120.0(13) . .
C69 C70 H70 120.0 . .
C72 C71 C68 121.0(11) . .
C72 C71 C76 118.8(11) . .
C76 C71 C68 120.2(12) . .
C71 C72 H72 118.6 . .
C71 C72 C73 122.7(11) . .
C73 C72 H72 118.6 . .
C72 C73 C74 117.0(12) . .
C72 C73 C77 122.4(12) . .
C74 C73 C77 120.3(12) . .
C73 C74 H74 119.2 . .
C75 C74 C73 121.6(11) . .
C75 C74 H74 119.2 . .
C74 C75 C84 120.0(11) . .
C76 C75 C74 118.7(11) . .
C76 C75 C84 121.3(12) . .
C71 C76 H76 119.4 . .
C75 C76 C71 121.2(12) . .
C75 C76 H76 119.4 . .
C78 C77 C73 123.0(13) . .
C82 C77 C73 121.4(13) . .
C82 C77 C78 115.6(13) . .
C77 C78 H78 118.5 . .
C79 C78 C77 123.0(13) . .
C79 C78 H78 118.5 . .
C78 C79 H79 119.8 . .
C78 C79 C80 120.3(12) . .
C80 C79 H79 119.8 . .
C79 C80 C83 119.9(11) . .
C81 C80 C79 118.5(13) . .
C81 C80 C83 121.4(13) . .
C80 C81 H81 120.2 . .
C82 C81 C80 119.6(14) . .
C82 C81 H81 120.2 . .
C77 C82 H82 118.6 . .
C81 C82 C77 122.9(15) . .
C81 C82 H82 118.6 . .
O11 C83 Cd2 60.4(6) . 1_565
O11 C83 C80 118.3(12) . .
O12 C83 Cd2 60.2(7) . 1_565
O12 C83 O11 120.1(12) . .
O12 C83 C80 121.6(12) . .
C80 C83 Cd2 170.9(9) . 1_565
C85 C84 C75 121.4(12) . .
C85 C84 C89 117.9(12) . .
C89 C84 C75 120.7(12) . .
C84 C85 H85 118.7 . .
C84 C85 C86 122.6(13) . .
C86 C85 H85 118.7 . .
C85 C86 H86 120.8 . .
C85 C86 C87 118.4(13) . .
C87 C86 H86 120.8 . .
C86 C87 C90 120.8(12) . .
C88 C87 C86 120.1(12) . .
C88 C87 C90 119.0(12) . .
C87 C88 H88 119.9 . .
C87 C88 C89 120.2(13) . .
C89 C88 H88 119.9 . .
C84 C89 H89 119.6 . .
C88 C89 C84 120.8(13) . .
C88 C89 H89 119.6 . .
O9 C90 C87 113.3(12) . .
O10 C90 O9 123.4(12) . .
O10 C90 C87 123.3(13) . .
C95 N14 C94 121.9(16) . .
C96 N14 C94 117.1(17) . .
C96 N14 C95 121.0(16) . .
O14A C94 N14 122(2) . .
O14A C94 H94 114.8 . .
N14 C94 H94A 109.5 . .
N14 C94 H94B 109.5 . .
N14 C94 H94C 109.5 . .
N14 C94 H94 122.7 . .
H94A C94 H94B 109.5 . .
H94A C94 H94C 109.5 . .
H94B C94 H94C 109.5 . .
N14 C95 H95A 109.5 . .
N14 C95 H95B 109.5 . .
N14 C95 H95C 109.5 . .
H95A C95 H95B 109.5 . .
H95A C95 H95C 109.5 . .
H95B C95 H95C 109.5 . .
O14 C96 N14 119(2) . .
O14 C96 H96 110.5 . .
N14 C96 H96A 109.5 . .
N14 C96 H96B 109.5 . .
N14 C96 H96C 109.5 . .
N14 C96 H96 126.6 . .
H96A C96 H96B 109.5 . .
H96A C96 H96C 109.5 . .
H96B C96 H96C 109.5 . .
C1A N15 C1B 120.5 . .
C1A N15 C1C 121.7 . .
C1C N15 C1B 117.7 . .
O15 C1A N15 126.0 . .
O15 C1A H1A 117.0 . .
N15 C1A H1A 117.0 . .
N15 C1B H1BA 109.5 . .
N15 C1B H1BB 109.5 . .
N15 C1B H1BC 109.5 . .
H1BA C1B H1BB 109.5 . .
H1BA C1B H1BC 109.5 . .
H1BB C1B H1BC 109.5 . .
N15 C1C H1CA 109.5 . .
N15 C1C H1CB 109.5 . .
N15 C1C H1CC 109.5 . .
H1CA C1C H1CB 109.5 . .
H1CA C1C H1CC 109.5 . .
H1CB C1C H1CC 109.5 . .
O13 C1D H1D 117.0 . .
O13 C1D N13 125.9 . .
N13 C1D H1D 117.0 . .
C1D N13 C1E 120.6 . .
C1D N13 C1F 121.7 . .
C1F N13 C1E 117.7 . .
N13 C1E H1EA 109.5 . .
N13 C1E H1EB 109.5 . .
N13 C1E H1EC 109.5 . .
H1EA C1E H1EB 109.5 . .
H1EA C1E H1EC 109.5 . .
H1EB C1E H1EC 109.5 . .
N13 C1F H1FA 109.5 . .
N13 C1F H1FB 109.5 . .
N13 C1F H1FC 109.5 . .
H1FA C1F H1FB 109.5 . .
H1FA C1F H1FC 109.5 . .
H1FB C1F H1FC 109.5 . .
O16 C1G H1G 117.0 . .
O16 C1G N16 126.0 . .
N16 C1G H1G 117.0 . .
C1G N16 C1H 120.6 . .
C1G N16 C1I 121.7 . .
C1I N16 C1H 117.7 . .
N16 C1H H1HA 109.5 . .
N16 C1H H1HB 109.5 . .
N16 C1H H1HC 109.5 . .
H1HA C1H H1HB 109.5 . .
H1HA C1H H1HC 109.5 . .
H1HB C1H H1HC 109.5 . .
N16 C1I H1IA 109.5 . .
N16 C1I H1IB 109.5 . .
N16 C1I H1IC 109.5 . .
H1IA C1I H1IB 109.5 . .
H1IA C1I H1IC 109.5 . .
H1IB C1I H1IC 109.5 . .
C19A O1A Cd1 98.1(18) . .
O2 C19A O1A 118(3) . .
O2 C19A C20A 118(3) . .
O1A C19A C20A 124(3) . .
C25A C20A C19A 121(3) . .
C21A C20A C19A 125(3) . .
C21A C20A C25A 114(3) . .
C20A C25A H25A 117.0 . .
C24A C25A C20A 126(4) . .
C24A C25A H25A 117.0 . .
C25A C24A H24A 120.5 . .
C25A C24A C23A 119(3) . .
C23A C24A H24A 120.5 . .
C24A C23A C26 122(4) . .
C22A C23A C26 121(5) . .
C22A C23A C24A 115(2) . .
C23A C22A H22A 119.0 . .
C23A C22A C21A 122(3) . .
C21A C22A H22A 119.0 . .
C20A C21A C22A 122(3) . .
C20A C21A H21A 118.8 . .
C22A C21A H21A 118.8 . .

loop_
_geom_bond_atom_site_label_1
_geom_bond_atom_site_label_2
_geom_bond_distance
_geom_bond_site_symmetry_2
Cd1 O1 2.10(3) .
Cd1 O2 2.46(3) .
Cd1 O3 2.279(9) 1_545
Cd1 O4 2.487(10) 1_545
Cd1 N1 2.430(11) .
Cd1 N2 2.326(9) .
Cd1 N3 2.415(10) .
Cd1 C45 2.748(13) 1_545
Cd1 O1A 2.28(2) .
O1 C19 1.19(4) .
O2 C19A 1.27(4) .
O3 C45 1.260(16) .
O4 C45 1.277(14) .
O5 C38 1.213(16) .
O6 H6 0.8400 .
O6 C38 1.336(17) .
N1 C9 1.335(16) .
N1 C13 1.356(15) .
N2 C6 1.347(14) .
N2 C8 1.296(16) .
N3 C1 1.301(17) .
N3 C5 1.356(14) .
N4 C7 1.361(17) .
N4 C8 1.339(16) .
N5 C6 1.320(14) .
N5 C7 1.304(17) .
N6 C14 1.35(2) .
N6 C15 1.35(2) .
C1 H1 0.9500 .
C1 C2 1.387(19) .
C2 H2 0.9500 .
C2 C3 1.40(2) .
C3 H3 0.9500 .
C3 C4 1.351(18) .
C4 H4 0.9500 .
C4 C5 1.404(16) .
C5 C6 1.442(18) .
C7 C14 1.488(18) .
C8 C9 1.506(16) .
C9 C10 1.341(19) .
C10 H10 0.9500 .
C10 C11 1.42(2) .
C11 H11 0.9500 .
C11 C12 1.34(2) .
C12 H12 0.9500 .
C12 C13 1.33(2) .
C13 H13 0.9500 .
C14 C18 1.37(2) .
C15 H15 0.9500 .
C15 C16 1.40(3) .
C16 H16 0.9500 .
C16 C17 1.37(3) .
C17 H17 0.9500 .
C17 C18 1.38(2) .
C18 H18 0.9500 .
C19 C20 1.52(5) .
C19 O2A 1.27(4) .
C20 C21 1.37(5) .
C20 C25 1.42(5) .
C21 H21 0.9500 .
C21 C22 1.36(5) .
C22 H22 0.9500 .
C22 C23 1.44(6) .
C23 C24 1.40(7) .
C23 C26 1.496(10) .
C24 H24 0.9500 .
C24 C25 1.42(5) .
C25 H25 0.9500 .
C26 C27 1.379(18) .
C26 C31 1.394(16) .
C26 C23A 1.496(10) .
C27 H27 0.9500 .
C27 C28 1.389(18) .
C28 C29 1.403(17) .
C28 C39 1.494(19) .
C29 H29 0.9500 .
C29 C30 1.393(17) .
C30 C31 1.390(17) .
C30 C32 1.484(15) .
C31 H31 0.9500 .
C32 C33 1.404(18) .
C32 C37 1.390(17) .
C33 H33 0.9500 .
C33 C34 1.388(16) .
C34 H34 0.9500 .
C34 C35 1.401(18) .
C35 C36 1.370(19) .
C35 C38 1.502(16) .
C36 H36 0.9500 .
C36 C37 1.392(16) .
C37 H37 0.9500 .
C39 C40 1.369(18) .
C39 C44 1.405(16) .
C40 H40 0.9500 .
C40 C41 1.399(18) .
C41 H41 0.9500 .
C41 C42 1.402(15) .
C42 C43 1.391(18) .
C42 C45 1.456(18) .
C43 H43 0.9500 .
C43 C44 1.368(18) .
C44 H44 0.9500 .
Cd2 O7 2.234(9) .
Cd2 O8 2.569(10) .
Cd2 O11 2.346(8) 1_545
Cd2 O12 2.343(9) 1_545
Cd2 N7 2.428(10) .
Cd2 N8 2.316(9) .
Cd2 N9 2.423(11) .
Cd2 C64 2.752(12) .
Cd2 C83 2.699(14) 1_545
O7 C64 1.271(15) .
O8 C64 1.288(14) .
O9 H9 0.8400 .
O9 C90 1.331(16) .
O10 C90 1.197(16) .
O11 C83 1.298(15) .
O12 C83 1.266(15) .
N7 C54 1.353(14) .
N7 C58 1.329(16) .
N8 C51 1.332(15) .
N8 C52 1.294(15) .
N9 C46 1.343(15) .
N9 C50 1.352(15) .
N10 C52 1.350(14) .
N10 C53 1.326(15) .
N11 C51 1.346(15) .
N11 C53 1.331(16) .
N12 C59 1.343(17) .
N12 C60 1.372(17) .
C46 H46 0.9500 .
C46 C47 1.374(18) .
C47 H47 0.9500 .
C47 C48 1.382(17) .
C48 H48 0.9500 .
C48 C49 1.365(18) .
C49 H49 0.9500 .
C49 C50 1.376(18) .
C50 C51 1.472(17) .
C52 C54 1.491(17) .
C53 C59 1.512(16) .
C54 C55 1.381(17) .
C55 H55 0.9500 .
C55 C56 1.391(18) .
C56 H56 0.9500 .
C56 C57 1.397(18) .
C57 H57 0.9500 .
C57 C58 1.355(19) .
C58 H58 0.9500 .
C59 C63 1.367(18) .
C60 H60 0.9500 .
C60 C61 1.40(2) .
C61 H61 0.9500 .
C61 C62 1.37(2) .
C62 H62 0.9500 .
C62 C63 1.371(16) .
C63 H63 0.9500 .
C64 C65 1.449(18) .
C65 C66 1.396(18) .
C65 C70 1.388(17) .
C66 H66 0.9500 .
C66 C67 1.381(18) .
C67 H67 0.9500 .
C67 C68 1.413(17) .
C68 C69 1.390(19) .
C68 C71 1.459(18) .
C69 H69 0.9500 .
C69 C70 1.376(17) .
C70 H70 0.9500 .
C71 C72 1.375(18) .
C71 C76 1.408(16) .
C72 H72 0.9500 .
C72 C73 1.400(18) .
C73 C74 1.413(17) .
C73 C77 1.444(19) .
C74 H74 0.9500 .
C74 C75 1.406(18) .
C75 C76 1.383(18) .
C75 C84 1.479(16) .
C76 H76 0.9500 .
C77 C78 1.397(18) .
C77 C82 1.39(2) .
C78 H78 0.9500 .
C78 C79 1.369(18) .
C79 H79 0.9500 .
C79 C80 1.398(18) .
C80 C81 1.392(19) .
C80 C83 1.454(19) .
C81 H81 0.9500 .
C81 C82 1.39(2) .
C82 H82 0.9500 .
C84 C85 1.380(18) .
C84 C89 1.396(19) .
C85 H85 0.9500 .
C85 C86 1.390(17) .
C86 H86 0.9500 .
C86 C87 1.397(18) .
C87 C88 1.382(18) .
C87 C90 1.492(17) .
C88 H88 0.9500 .
C88 C89 1.387(17) .
C89 H89 0.9500 .
O14 C96 1.35(3) .
O14A C94 1.25(3) .
N14 C94 1.42(2) .
N14 C95 1.41(2) .
N14 C96 1.41(2) .
C94 H94A 0.9800 .
C94 H94B 0.9800 .
C94 H94C 0.9800 .
C94 H94 1.0829 .
C95 H95A 0.9800 .
C95 H95B 0.9800 .
C95 H95C 0.9800 .
C96 H96A 0.9800 .
C96 H96B 0.9800 .
C96 H96C 0.9800 .
C96 H96 1.0831 .
O15 C1A 1.2172 .
N15 C1A 1.3622 .
N15 C1B 1.4528 .
N15 C1C 1.4503 .
C1A H1A 0.9500 .
C1B H1BA 0.9800 .
C1B H1BB 0.9800 .
C1B H1BC 0.9800 .
C1C H1CA 0.9800 .
C1C H1CB 0.9800 .
C1C H1CC 0.9800 .
O13 C1D 1.2171 .
C1D H1D 0.9500 .
C1D N13 1.3628 .
N13 C1E 1.4536 .
N13 C1F 1.4498 .
C1E H1EA 0.9800 .
C1E H1EB 0.9800 .
C1E H1EC 0.9800 .
C1F H1FA 0.9800 .
C1F H1FB 0.9800 .
C1F H1FC 0.9800 .
O16 C1G 1.2167 .
C1G H1G 0.9500 .
C1G N16 1.3622 .
N16 C1H 1.4534 .
N16 C1I 1.4497 .
C1H H1HA 0.9800 .
C1H H1HB 0.9800 .
C1H H1HC 0.9800 .
C1I H1IA 0.9800 .
C1I H1IB 0.9800 .
C1I H1IC 0.9800 .
O1A C19A 1.27(4) .
C19A C20A 1.47(5) .
C20A C25A 1.33(4) .
C20A C21A 1.31(5) .
C25A H25A 0.9500 .
C25A C24A 1.32(4) .
C24A H24A 0.9500 .
C24A C23A 1.37(6) .
C23A C22A 1.31(6) .
C22A H22A 0.9500 .
C22A C21A 1.37(4) .
C21A H21A 0.9500 .

loop_
_geom_hbond_atom_site_label_D
_geom_hbond_atom_site_label_H
_geom_hbond_atom_site_label_A
_geom_hbond_distance_DH
_geom_hbond_distance_HA
_geom_hbond_distance_DA
_geom_hbond_angle_DHA
_geom_hbond_site_symmetry_A
O6 H6 O4 0.84 1.86 2.677(12) 163.6 4_576
C1 H1 O15 0.95 2.27 3.072(19) 141.0 3_566
C4 H4 O2A 0.95 2.44 3.10(3) 125.9 3_566
C11 H11 O10 0.95 2.44 3.19(2) 135.2 4_565
O9 H9 O8 0.84 1.87 2.654(12) 155.4 4_566
C46 H46 O11 0.95 2.50 3.165(14) 126.8 2_646
C62 H62 O12 0.95 2.45 3.143(16) 129.5 3_666
C94 H94 O14A 1.08 2.42 3.16(3) 125.1 3_576

loop_
_geom_torsion_atom_site_label_1
_geom_torsion_atom_site_label_2
_geom_torsion_atom_site_label_3
_geom_torsion_atom_site_label_4
_geom_torsion
_geom_torsion_site_symmetry_1
Cd1 O1 C19 C20 177(2) .
Cd1 O1 C19 O2A -5(4) .
Cd1 O2 C19A O1A 0(3) .
Cd1 O2 C19A C20A 176(3) .
Cd1 O3 C45 O4 3.9(13) 1_565
Cd1 O3 C45 C42 -173.8(9) 1_565
Cd1 O4 C45 O3 -3.5(12) 1_565
Cd1 O4 C45 C42 174.0(10) 1_565
Cd1 N1 C9 C8 -8.5(15) .
Cd1 N1 C9 C10 171.3(14) .
Cd1 N1 C13 C12 -169.6(11) .
Cd1 N2 C6 N5 175.7(9) .
Cd1 N2 C6 C5 -4.4(14) .
Cd1 N2 C8 N4 -172.8(10) .
Cd1 N2 C8 C9 6.9(16) .
Cd1 N3 C1 C2 176.4(12) .
Cd1 N3 C5 C4 -176.0(9) .
Cd1 N3 C5 C6 1.6(14) .
Cd1 O1A C19A O2 0(3) .
Cd1 O1A C19A C20A -175(3) .
O1 C19 C20 C21 -175(3) .
O1 C19 C20 C25 13(5) .
O2 C19A C20A C25A -174(3) .
O2 C19A C20A C21A 16(5) .
N1 C9 C10 C11 1(3) .
N2 C8 C9 N1 1.4(18) .
N2 C8 C9 C10 -178.4(15) .
N3 C1 C2 C3 0(2) .
N3 C5 C6 N2 1.7(16) .
N3 C5 C6 N5 -178.4(11) .
N4 C7 C14 N6 -12(2) .
N4 C7 C14 C18 172.8(17) .
N4 C8 C9 N1 -178.8(12) .
N4 C8 C9 C10 1(2) .
N5 C7 C14 N6 164.9(16) .
N5 C7 C14 C18 -10(3) .
N6 C14 C18 C17 3(3) .
N6 C15 C16 C17 1(4) .
C1 N3 C5 C4 1.3(18) .
C1 N3 C5 C6 178.9(11) .
C1 C2 C3 C4 0(2) .
C2 C3 C4 C5 1(2) .
C3 C4 C5 N3 -1.5(19) .
C3 C4 C5 C6 -179.0(12) .
C4 C5 C6 N2 179.3(11) .
C4 C5 C6 N5 -0.8(18) .
C5 N3 C1 C2 -1(2) .
C6 N2 C8 N4 2.4(19) .
C6 N2 C8 C9 -177.8(11) .
C6 N5 C7 N4 2(2) .
C6 N5 C7 C14 -174.8(13) .
C7 N4 C8 N2 -3(2) .
C7 N4 C8 C9 177.5(12) .
C7 N5 C6 N2 -2.6(18) .
C7 N5 C6 C5 177.6(12) .
C7 C14 C18 C17 177(2) .
C8 N2 C6 N5 0.5(18) .
C8 N2 C6 C5 -179.7(11) .
C8 N4 C7 N5 0(2) .
C8 N4 C7 C14 177.4(13) .
C8 C9 C10 C11 -179.3(16) .
C9 N1 C13 C12 5(2) .
C9 C10 C11 C12 0(3) .
C10 C11 C12 C13 1(3) .
C11 C12 C13 N1 -3(2) .
C13 N1 C9 C8 176.9(11) .
C13 N1 C9 C10 -3(2) .
C14 N6 C15 C16 3(3) .
C15 N6 C14 C7 -179.4(18) .
C15 N6 C14 C18 -5(3) .
C15 C16 C17 C18 -3(4) .
C16 C17 C18 C14 1(4) .
C19 C20 C21 C22 -180(3) .
C19 C20 C25 C24 178(3) .
C20 C21 C22 C23 -6(6) .
C21 C20 C25 C24 7(5) .
C21 C22 C23 C24 20(8) .
C21 C22 C23 C26 -177(5) .
C22 C23 C24 C25 -22(8) .
C22 C23 C26 C27 29(8) .
C22 C23 C26 C31 -147(5) .
C23 C24 C25 C20 10(5) .
C23 C26 C27 C28 -177(3) .
C23 C26 C31 C30 175(3) .
C24 C23 C26 C27 -169(4) .
C24 C23 C26 C31 15(7) .
C25 C20 C21 C22 -9(5) .
C26 C23 C24 C25 174(4) .
C26 C27 C28 C29 1(2) .
C26 C27 C28 C39 178.0(13) .
C26 C23A C22A C21A 177(4) .
C27 C26 C31 C30 0(2) .
C27 C26 C23A C24A -149(5) .
C27 C26 C23A C22A 19(7) .
C27 C28 C29 C30 0(2) .
C27 C28 C39 C40 -145.9(14) .
C27 C28 C39 C44 32(2) .
C28 C29 C30 C31 -1.1(19) .
C28 C29 C30 C32 177.4(12) .
C28 C39 C40 C41 177.3(12) .
C28 C39 C44 C43 -178.6(13) .
C29 C28 C39 C40 31(2) .
C29 C28 C39 C44 -151.4(13) .
C29 C30 C31 C26 1(2) .
C29 C30 C32 C33 147.4(13) .
C29 C30 C32 C37 -35.6(19) .
C30 C32 C33 C34 176.0(12) .
C30 C32 C37 C36 -176.3(13) .
C31 C26 C27 C28 -1(2) .
C31 C26 C23A C24A 28(7) .
C31 C26 C23A C22A -164(4) .
C31 C30 C32 C33 -34.1(18) .
C31 C30 C32 C37 142.9(13) .
C32 C30 C31 C26 -177.2(12) .
C32 C33 C34 C35 0(2) .
C33 C32 C37 C36 1(2) .
C33 C34 C35 C36 1(2) .
C33 C34 C35 C38 -178.6(12) .
C34 C35 C36 C37 -2(2) .
C34 C35 C38 O5 179.1(14) .
C34 C35 C38 O6 -0.7(19) .
C35 C36 C37 C32 1(2) .
C36 C35 C38 O5 -1(2) .
C36 C35 C38 O6 179.5(13) .
C37 C32 C33 C34 -1.1(19) .
C38 C35 C36 C37 178.2(13) .
C39 C28 C29 C30 -177.0(12) .
C39 C40 C41 C42 1.3(19) .
C40 C39 C44 C43 -1(2) .
C40 C41 C42 C43 -0.7(18) .
C40 C41 C42 C45 176.3(11) .
C41 C42 C43 C44 -0.6(19) .
C41 C42 C45 O3 -3.4(18) .
C41 C42 C45 O4 179.0(11) .
C42 C43 C44 C39 1(2) .
C43 C42 C45 O3 173.6(12) .
C43 C42 C45 O4 -4.0(19) .
C44 C39 C40 C41 0(2) .
C45 C42 C43 C44 -177.6(12) .
Cd2 O7 C64 O8 -8.1(14) .
Cd2 O7 C64 C65 166.8(10) .
Cd2 O8 C64 O7 7.0(12) .
Cd2 O8 C64 C65 -167.9(12) .
Cd2 O11 C83 O12 8.0(12) 1_565
Cd2 O11 C83 C80 -169.7(10) 1_565
Cd2 O12 C83 O11 -8.0(12) 1_565
Cd2 O12 C83 C80 169.6(11) 1_565
Cd2 N7 C54 C52 7.7(15) .
Cd2 N7 C54 C55 -176.3(10) .
Cd2 N7 C58 C57 176.5(11) .
Cd2 N8 C51 N11 -177.2(10) .
Cd2 N8 C51 C50 2.0(17) .
Cd2 N8 C52 N10 175.8(11) .
Cd2 N8 C52 C54 -5.5(18) .
Cd2 N9 C46 C47 177.6(11) .
Cd2 N9 C50 C49 -175.7(11) .
Cd2 N9 C50 C51 4.5(16) .
Cd2 C64 C65 C66 -117(4) .
Cd2 C64 C65 C70 60(5) .
O7 C64 C65 C66 -166.3(12) .
O7 C64 C65 C70 11.0(19) .
O8 C64 C65 C66 9(2) .
O8 C64 C65 C70 -174.1(12) .
N7 C54 C55 C56 0(2) .
N8 C52 C54 N7 -1.9(19) .
N8 C52 C54 C55 -177.9(13) .
N9 C46 C47 C48 0(2) .
N9 C50 C51 N8 -4.3(19) .
N9 C50 C51 N11 174.9(13) .
N10 C52 C54 N7 177.0(12) .
N10 C52 C54 C55 1(2) .
N10 C53 C59 N12 1(2) .
N10 C53 C59 C63 -180.0(14) .
N11 C53 C59 N12 -178.8(14) .
N11 C53 C59 C63 0(2) .
N12 C59 C63 C62 -1(2) .
N12 C60 C61 C62 0(3) .
C46 N9 C50 C49 4(2) .
C46 N9 C50 C51 -175.3(12) .
C46 C47 C48 C49 1(2) .
C47 C48 C49 C50 1(2) .
C48 C49 C50 N9 -4(2) .
C48 C49 C50 C51 176.2(14) .
C49 C50 C51 N8 175.9(13) .
C49 C50 C51 N11 -5(2) .
C50 N9 C46 C47 -3(2) .
C51 N8 C52 N10 -4(2) .
C51 N8 C52 C54 175.2(12) .
C51 N11 C53 N10 -3(2) .
C51 N11 C53 C59 177.1(13) .
C52 N8 C51 N11 2(2) .
C52 N8 C51 C50 -178.6(13) .
C52 N10 C53 N11 2(2) .
C52 N10 C53 C59 -178.2(13) .
C52 C54 C55 C56 175.6(14) .
C53 N10 C52 N8 2(2) .
C53 N10 C52 C54 -177.0(12) .
C53 N11 C51 N8 1(2) .
C53 N11 C51 C50 -178.4(13) .
C53 C59 C63 C62 180.0(14) .
C54 N7 C58 C57 1(2) .
C54 C55 C56 C57 0(2) .
C55 C56 C57 C58 0(2) .
C56 C57 C58 N7 -1(2) .
C58 N7 C54 C52 -176.8(12) .
C58 N7 C54 C55 -1(2) .
C59 N12 C60 C61 -1(2) .
C60 N12 C59 C53 -179.3(14) .
C60 N12 C59 C63 2(2) .
C60 C61 C62 C63 0(3) .
C61 C62 C63 C59 0(2) .
C64 C65 C66 C67 173.5(13) .
C64 C65 C70 C69 -174.1(12) .
C65 C66 C67 C68 1(2) .
C66 C65 C70 C69 3(2) .
C66 C67 C68 C69 2(2) .
C66 C67 C68 C71 -178.5(13) .
C67 C68 C69 C70 -3(2) .
C67 C68 C71 C72 -44(2) .
C67 C68 C71 C76 138.2(14) .
C68 C69 C70 C65 0(2) .
C68 C71 C72 C73 -179.1(15) .
C68 C71 C76 C75 179.8(13) .
C69 C68 C71 C72 135.8(15) .
C69 C68 C71 C76 -42(2) .
C70 C65 C66 C67 -4(2) .
C71 C68 C69 C70 177.9(13) .
C71 C72 C73 C74 0(2) .
C71 C72 C73 C77 174.1(15) .
C72 C71 C76 C75 1(2) .
C72 C73 C74 C75 0(2) .
C72 C73 C77 C78 -30(2) .
C72 C73 C77 C82 151.0(17) .
C73 C74 C75 C76 1(2) .
C73 C74 C75 C84 179.6(14) .
C73 C77 C78 C79 -178.3(13) .
C73 C77 C82 C81 176.1(18) .
C74 C73 C77 C78 144.0(15) .
C74 C73 C77 C82 -35(2) .
C74 C75 C76 C71 -2(2) .
C74 C75 C84 C85 -26(2) .
C74 C75 C84 C89 151.5(15) .
C75 C84 C85 C86 177.4(14) .
C75 C84 C89 C88 -177.6(13) .
C76 C71 C72 C73 -1(2) .
C76 C75 C84 C85 152.1(14) .
C76 C75 C84 C89 -30(2) .
C77 C73 C74 C75 -174.4(15) .
C77 C78 C79 C80 2(2) .
C78 C77 C82 C81 -3(3) .
C78 C79 C80 C81 -3(2) .
C78 C79 C80 C83 -178.1(12) .
C79 C80 C81 C82 1(3) .
C79 C80 C83 O11 176.5(11) .
C79 C80 C83 O12 -1.1(19) .
C80 C81 C82 C77 3(3) .
C81 C80 C83 O11 1(2) .
C81 C80 C83 O12 -176.3(14) .
C82 C77 C78 C79 1(2) .
C83 C80 C81 C82 175.9(16) .
C84 C75 C76 C71 179.9(13) .
C84 C85 C86 C87 0(2) .
C85 C84 C89 C88 0(2) .
C85 C86 C87 C88 1(2) .
C85 C86 C87 C90 -176.5(13) .
C86 C87 C88 C89 -1(2) .
C86 C87 C90 O9 -4.3(19) .
C86 C87 C90 O10 177.1(14) .
C87 C88 C89 C84 0(2) .
C88 C87 C90 O9 178.6(13) .
C88 C87 C90 O10 0(2) .
C89 C84 C85 C86 -1(2) .
C90 C87 C88 C89 176.4(13) .
C94 N14 C96 O14 177(2) .
C95 N14 C94 O14A -10(4) .
C95 N14 C96 O14 -2(3) .
C96 N14 C94 O14A 171(3) .
C1B N15 C1A O15 -0.1 .
C1C N15 C1A O15 180.0 .
O13 C1D N13 C1E 0.0 .
O13 C1D N13 C1F -180.0 .
O16 C1G N16 C1H 0.0 .
O16 C1G N16 C1I 180.0 .
O1A C19A C20A C25A 1(5) .
O1A C19A C20A C21A -169(3) .
C19A C20A C25A C24A -178(3) .
C19A C20A C21A C22A 176(3) .
O2A C19 C20 C21 6(5) .
O2A C19 C20 C25 -166(3) .
C20A C25A C24A C23A -2(6) .
C25A C20A C21A C22A 5(5) .
C25A C24A C23A C26 -179(4) .
C25A C24A C23A C22A 12(8) .
C24A C23A C22A C21A -14(8) .
C23A C26 C27 C28 176(3) .
C23A C26 C31 C30 -178(3) .
C23A C22A C21A C20A 6(6) .
C21A C20A C25A C24A -7(5) .
